data_7050868
loop_
_publ_author_name
'Bohum\'ir Gr\"uner'
'Jarom\'ir Ple\<sek'
'Ji\<r\'i B\'a\<ca'
'Ivana C\'isa\<rov\'a'
'Jean Fran\,cois Dozol'
'Hel\'ene Rouquette'
'Clara Vi\<nas'
'Pavel Seluck\'y'
'Ji\<r\'i Rais'

_publ_section_title
;
 Cobalt bis(dicarbollide) ions with covalently bonded CMPO groups as
 selective extraction agents for lanthanide and actinide cations from
 highly acidic nuclear waste solutions
;
_journal_issue 10
_journal_name_full 'New J. Chem.'
_journal_page_first 1519
_journal_page_last 1527
_journal_paper_doi 10.1039/b202374c
_journal_volume 26
_journal_year 2002
_chemical_compound_source 'synthesized by the authors'
_chemical_formula_sum 'C93.5 H151 B54 Cl Co3 La N3 O15 P3'
_chemical_formula_weight 2584.97
_chemical_name_systematic
; 
? 
;
_space_group_IT_number 2
_symmetry_cell_setting triclinic
_symmetry_space_group_name_Hall '-P 1'
_symmetry_space_group_name_H-M 'P -1'
_atom_sites_solution_hydrogens geom
_atom_sites_solution_primary direct
_atom_sites_solution_secondary difmap
_audit_creation_method SHELXL-97
_cell_angle_alpha 88.9600(8)
_cell_angle_beta 86.8770(9)
_cell_angle_gamma 84.1900(9)
_cell_formula_units_Z 2
_cell_length_a 15.0120(2)
_cell_length_b 16.2310(3)
_cell_length_c 31.7030(5)
_cell_measurement_reflns_used 195309
_cell_measurement_temperature 150(2)
_cell_measurement_theta_max 24.1
_cell_measurement_theta_min 1
_cell_volume 7673.0(2)
_computing_cell_refinement 'COLLECT and DENZO'
_computing_data_collection 'COLLECT (Hooft, 1998) and DENZO (Otwinowski & Minor, 1997)'
_computing_data_reduction 'COLLECT and DENZO'
_computing_structure_refinement 'SHELXL-97 (Sheldrick, 1997)'
_computing_structure_solution 'SIR92 (Altomare et al., 1994)'
_diffrn_ambient_temperature 150(2)
_diffrn_detector_area_resol_mean 9.091
_diffrn_measured_fraction_theta_full 0.991
_diffrn_measured_fraction_theta_max 0.991
_diffrn_measurement_device_type 'Nonius KappaCCD area detector'
_diffrn_measurement_method '\f and \w scans to fill the Ewald sphere'
_diffrn_radiation_monochromator graphite
_diffrn_radiation_source 'fine-focus sealed tube'
_diffrn_radiation_type MoK\a
_diffrn_radiation_wavelength 0.71070
_diffrn_reflns_av_R_equivalents 0.0650
_diffrn_reflns_av_sigmaI/netI 0.0863
_diffrn_reflns_limit_h_max 17
_diffrn_reflns_limit_h_min -17
_diffrn_reflns_limit_k_max 18
_diffrn_reflns_limit_k_min -18
_diffrn_reflns_limit_l_max 36
_diffrn_reflns_limit_l_min -36
_diffrn_reflns_number 99772
_diffrn_reflns_theta_full 24.12
_diffrn_reflns_theta_max 24.12
_diffrn_reflns_theta_min 1.81
_diffrn_standards_number 0
_exptl_absorpt_coefficient_mu 0.688
_exptl_absorpt_correction_type none
_exptl_crystal_colour orange
_exptl_crystal_density_diffrn 1.119
_exptl_crystal_density_method 'not measured'
_exptl_crystal_description bar
_exptl_crystal_F_000 2646
_exptl_crystal_size_max 0.4
_exptl_crystal_size_mid 0.075
_exptl_crystal_size_min 0.025
_refine_diff_density_max 1.678
_refine_diff_density_min -0.737
_refine_diff_density_rms 0.146
_refine_ls_extinction_method none
_refine_ls_goodness_of_fit_ref 1.115
_refine_ls_hydrogen_treatment mixed
_refine_ls_matrix_type full
_refine_ls_number_parameters 1558
_refine_ls_number_reflns 24235
_refine_ls_number_restraints 0
_refine_ls_restrained_S_all 1.115
_refine_ls_R_factor_all 0.1299
_refine_ls_R_factor_gt 0.0828
_refine_ls_shift/su_max 0.000
_refine_ls_shift/su_mean 0.000
_refine_ls_structure_factor_coef Fsqd
_refine_ls_weighting_details 'calc w=1/[\s^2^(Fo^2^)+(0.1130P)^2^+43.9558P] where P=(Fo^2^+2Fc^2^)/3'
_refine_ls_weighting_scheme calc
_refine_ls_wR_factor_gt 0.2254
_refine_ls_wR_factor_ref 0.2559
_reflns_number_gt 17262
_reflns_number_total 24235
_reflns_threshold_expression I>2\s(I)
_cod_data_source_file b202374c.txt
_cod_data_source_block grcmpo
_cod_depositor_comments
;
The following automatic conversions were performed:
'_geom_angle_publ_flag' value 'Y' changed to 'y' according to
'/home/saulius/struct/CIF-dictionaries/cif_core.dic' dictionary named
'cif_core.dic' version 2.4.1 from 2010-06-29 (36
times).

'_geom_bond_publ_flag' value 'Y' changed to 'y' according to
'/home/saulius/struct/CIF-dictionaries/cif_core.dic' dictionary named
'cif_core.dic' version 2.4.1 from 2010-06-29 (9 times).

Automatic conversion script
Id: cif_fix_enum 1527 2010-12-29 10:47:43Z saulius 
;
_cod_original_formula_sum 'C93.50 H151 B54 Cl Co3 La N3 O15 P3'
_cod_database_code 7050868

loop_
_symmetry_equiv_pos_as_xyz
'x, y, z'
'-x, -y, -z'

loop_
_atom_site_label
_atom_site_type_symbol
_atom_site_fract_x
_atom_site_fract_y
_atom_site_fract_z
_atom_site_U_iso_or_equiv
_atom_site_adp_type
_atom_site_occupancy
_atom_site_symmetry_multiplicity
_atom_site_calc_flag
_atom_site_refinement_flags
_atom_site_disorder_assembly
_atom_site_disorder_group
La1 La 0.02706(3) 0.07642(3) 0.225009(15) 0.02835(16) Uani 1 1 d . . .
Co1A Co 0.18396(8) 0.14819(8) 0.45413(4) 0.0401(3) Uani 1 1 d . . .
Co2B Co -0.22289(7) 0.52690(7) 0.19211(4) 0.0373(3) Uani 1 1 d . . .
Co3C Co 0.37600(7) 0.25432(7) 0.08789(4) 0.0358(3) Uani 1 1 d . . .
C11 C 0.3192(6) 0.1255(7) 0.4530(3) 0.053(3) Uani 1 1 d . . .
H11 H 0.3410 0.1521 0.4819 0.064 Uiso 1 1 calc R . .
C12 C 0.2689(6) 0.0427(6) 0.4541(3) 0.047(2) Uani 1 1 d . . .
H12 H 0.2545 0.0099 0.4839 0.057 Uiso 1 1 calc R . .
B14 B 0.2837(7) 0.1933(8) 0.4137(3) 0.050(3) Uani 1 1 d . . .
H14 H 0.2809 0.2613 0.4141 0.060 Uiso 1 1 calc R . .
B15 B 0.3894(7) 0.1289(9) 0.4099(4) 0.060(3) Uani 1 1 d . . .
H15 H 0.4533 0.1567 0.4089 0.072 Uiso 1 1 calc R . .
B16 B 0.3786(7) 0.0338(9) 0.4369(4) 0.061(3) Uani 1 1 d . . .
H16 H 0.4336 -0.0004 0.4535 0.074 Uiso 1 1 calc R . .
B17 B 0.1920(7) 0.0443(7) 0.4156(3) 0.041(2) Uani 1 1 d . . .
H17 H 0.1291 0.0148 0.4175 0.050 Uiso 1 1 calc R . .
B18 B 0.2019(7) 0.1403(7) 0.3861(3) 0.040(2) Uani 1 1 d . . .
B19 B 0.3186(7) 0.1357(8) 0.3674(3) 0.049(3) Uani 1 1 d . . .
H19 H 0.3368 0.1676 0.3377 0.059 Uiso 1 1 calc R . .
B112 B 0.2625(7) 0.0451(7) 0.3680(3) 0.047(3) Uani 1 1 d . . .
H112 H 0.2437 0.0169 0.3390 0.056 Uiso 1 1 calc R . .
B110 B 0.3767(7) 0.0407(9) 0.3815(4) 0.057(3) Uani 1 1 d . . .
H110 H 0.4317 0.0111 0.3610 0.068 Uiso 1 1 calc R . .
B111 B 0.3004(7) -0.0175(8) 0.4116(3) 0.052(3) Uani 1 1 d . . .
H111 H 0.3051 -0.0855 0.4114 0.063 Uiso 1 1 calc R . .
C21 C 0.1580(6) 0.1533(6) 0.5183(3) 0.051(2) Uani 1 1 d . . .
H21 H 0.2135 0.1160 0.5330 0.062 Uiso 1 1 calc R . .
C22 C 0.1721(8) 0.2418(6) 0.4973(3) 0.058(3) Uani 1 1 d . . .
H22 H 0.2375 0.2669 0.4972 0.069 Uiso 1 1 calc R . .
B24 B 0.0827(7) 0.1046(7) 0.4929(3) 0.044(3) Uani 1 1 d . . .
H24 H 0.0835 0.0371 0.4901 0.052 Uiso 1 1 calc R . .
B25 B 0.0542(8) 0.1526(8) 0.5427(4) 0.057(3) Uani 1 1 d . . .
H25 H 0.0388 0.1161 0.5712 0.068 Uiso 1 1 calc R . .
B26 B 0.1136(10) 0.2400(9) 0.5456(4) 0.068(4) Uani 1 1 d . . .
H26 H 0.1370 0.2608 0.5756 0.082 Uiso 1 1 calc R . .
B27 B 0.1062(8) 0.2626(7) 0.4547(3) 0.050(3) Uani 1 1 d . . .
H27 H 0.1222 0.3008 0.4269 0.060 Uiso 1 1 calc R . .
B28 B 0.0447(7) 0.1730(7) 0.4519(3) 0.044(3) Uani 1 1 d . . .
H28 H 0.0189 0.1520 0.4225 0.053 Uiso 1 1 calc R . .
B29 B -0.0194(8) 0.1680(7) 0.5019(4) 0.054(3) Uani 1 1 d . . .
H29 H -0.0846 0.1423 0.5040 0.065 Uiso 1 1 calc R . .
B210 B -0.0007(9) 0.2518(8) 0.5335(4) 0.061(3) Uani 1 1 d . . .
H210 H -0.0536 0.2806 0.5554 0.074 Uiso 1 1 calc R . .
B211 B 0.0783(10) 0.3115(9) 0.5054(4) 0.066(4) Uani 1 1 d . . .
H211 H 0.0787 0.3786 0.5094 0.079 Uiso 1 1 calc R . .
B212 B -0.0048(9) 0.2667(8) 0.4775(4) 0.060(3) Uani 1 1 d . . .
H212 H -0.0599 0.3058 0.4634 0.072 Uiso 1 1 calc R . .
C31 C -0.2611(6) 0.5688(5) 0.2508(3) 0.045(2) Uani 1 1 d . . .
H31 H -0.2770 0.6362 0.2477 0.055 Uiso 1 1 calc R . .
C32 C -0.3262(6) 0.5042(5) 0.2338(3) 0.043(2) Uani 1 1 d . . .
H32 H -0.3886 0.5257 0.2185 0.052 Uiso 1 1 calc R . .
B34 B -0.1504(7) 0.5294(6) 0.2464(3) 0.044(3) Uani 1 1 d . . .
H34 H -0.0926 0.5657 0.2412 0.053 Uiso 1 1 calc R . .
B35 B -0.2161(8) 0.5329(7) 0.2962(3) 0.049(3) Uani 1 1 d . . .
H35 H -0.2008 0.5727 0.3221 0.058 Uiso 1 1 calc R . .
B36 B -0.3274(8) 0.5196(6) 0.2872(4) 0.050(3) Uani 1 1 d . . .
H36 H -0.3840 0.5499 0.3065 0.060 Uiso 1 1 calc R . .
B37 B -0.2653(6) 0.4141(6) 0.2167(3) 0.035(2) Uani 1 1 d . . .
H37 H -0.2830 0.3737 0.1916 0.042 Uiso 1 1 calc R . .
B38 B -0.1484(6) 0.4267(6) 0.2253(3) 0.036(2) Uani 1 1 d . . .
B39 B -0.1454(7) 0.4411(6) 0.2818(3) 0.044(3) Uani 1 1 d . . .
H39 H -0.0846 0.4203 0.2985 0.053 Uiso 1 1 calc R . .
B310 B -0.2548(8) 0.4359(7) 0.3062(4) 0.050(3) Uani 1 1 d . . .
H310 H -0.2638 0.4108 0.3384 0.060 Uiso 1 1 calc R . .
B311 B -0.3300(7) 0.4195(7) 0.2657(4) 0.050(3) Uani 1 1 d . . .
H311 H -0.3889 0.3849 0.2711 0.060 Uiso 1 1 calc R . .
B312 B -0.2174(6) 0.3706(6) 0.2627(3) 0.038(2) Uani 1 1 d . . .
H312 H -0.2035 0.3032 0.2668 0.046 Uiso 1 1 calc R . .
C41 C -0.2787(6) 0.5157(5) 0.1352(3) 0.044(2) Uani 1 1 d . . .
H41 H -0.3269 0.4692 0.1399 0.052 Uiso 1 1 calc R . .
C42 C -0.3027(8) 0.6088(6) 0.1542(4) 0.063(3) Uani 1 1 d . . .
H42 H -0.3658 0.6289 0.1721 0.076 Uiso 1 1 calc R . .
B44 B -0.1703(6) 0.4869(6) 0.1346(3) 0.033(2) Uani 1 1 d . . .
H44 H -0.1422 0.4221 0.1380 0.040 Uiso 1 1 calc R . .
B45 B -0.2224(7) 0.5161(7) 0.0874(4) 0.048(3) Uani 1 1 d . . .
H45 H -0.2292 0.4730 0.0617 0.057 Uiso 1 1 calc R . .
B46 B -0.3075(8) 0.5944(7) 0.1004(4) 0.054(3) Uani 1 1 d . . .
H46 H -0.3700 0.6024 0.0836 0.065 Uiso 1 1 calc R . .
B47 B -0.2033(8) 0.6472(6) 0.1675(4) 0.050(3) Uani 1 1 d . . .
H47 H -0.1981 0.6923 0.1925 0.060 Uiso 1 1 calc R . .
B48 B -0.1158(7) 0.5671(6) 0.1546(3) 0.044(3) Uani 1 1 d . . .
H48 H -0.0524 0.5592 0.1708 0.053 Uiso 1 1 calc R . .
B49 B -0.1169(8) 0.5501(7) 0.0994(4) 0.049(3) Uani 1 1 d . . .
H49 H -0.0544 0.5293 0.0813 0.059 Uiso 1 1 calc R . .
B410 B -0.2045(8) 0.6205(7) 0.0772(4) 0.055(3) Uani 1 1 d . . .
H410 H -0.1981 0.6461 0.0450 0.067 Uiso 1 1 calc R . .
B411 B -0.2584(9) 0.6767(7) 0.1195(4) 0.060(3) Uani 1 1 d . . .
H411 H -0.2895 0.7402 0.1145 0.072 Uiso 1 1 calc R . .
B412 B -0.1404(8) 0.6528(7) 0.1192(4) 0.052(3) Uani 1 1 d . . .
H412 H -0.0937 0.7004 0.1138 0.063 Uiso 1 1 calc R . .
C51 C 0.4989(6) 0.2935(6) 0.0933(3) 0.050(2) Uani 1 1 d . . .
H51 H 0.5457 0.2574 0.0711 0.060 Uiso 1 1 calc R . .
C52 C 0.4247(6) 0.3669(6) 0.0773(4) 0.056(3) Uani 1 1 d . . .
H52 H 0.4190 0.3829 0.0436 0.067 Uiso 1 1 calc R . .
B54 B 0.4612(6) 0.2436(7) 0.1382(4) 0.045(3) Uani 1 1 d . . .
H54 H 0.4802 0.1787 0.1473 0.054 Uiso 1 1 calc R . .
B55 B 0.5399(8) 0.3199(8) 0.1394(4) 0.064(4) Uani 1 1 d . . .
H55 H 0.6090 0.3024 0.1485 0.077 Uiso 1 1 calc R . .
B56 B 0.5172(8) 0.3958(8) 0.0989(5) 0.073(4) Uani 1 1 d . . .
H56 H 0.5701 0.4271 0.0817 0.088 Uiso 1 1 calc R . .
B57 B 0.3292(7) 0.3722(6) 0.1103(4) 0.054(3) Uani 1 1 d . . .
H57 H 0.2604 0.3911 0.1010 0.064 Uiso 1 1 calc R . .
B58 B 0.3495(6) 0.2945(7) 0.1515(4) 0.044(3) Uani 1 1 d . . .
B59 B 0.4476(7) 0.3245(7) 0.1768(4) 0.057(3) Uani 1 1 d . . .
H59 H 0.4563 0.3113 0.2106 0.068 Uiso 1 1 calc R . .
B510 B 0.4828(8) 0.4169(8) 0.1527(5) 0.070(4) Uani 1 1 d . . .
H510 H 0.5135 0.4624 0.1711 0.083 Uiso 1 1 calc R . .
B511 B 0.4088(9) 0.4463(8) 0.1104(5) 0.074(4) Uani 1 1 d . . .
H511 H 0.3917 0.5111 0.1006 0.089 Uiso 1 1 calc R . .
B512 B 0.3639(7) 0.4039(7) 0.1584(4) 0.055(3) Uani 1 1 d . . .
H512 H 0.3180 0.4422 0.1801 0.067 Uiso 1 1 calc R . .
C61 C 0.2499(6) 0.2229(6) 0.0792(3) 0.043(2) Uani 1 1 d . . .
H61 H 0.2018 0.2597 0.1005 0.051 Uiso 1 1 calc R . .
C62 C 0.3003(5) 0.2619(5) 0.0362(3) 0.040(2) Uani 1 1 d . . .
H62 H 0.2870 0.3279 0.0278 0.048 Uiso 1 1 calc R . .
B64 B 0.3223(6) 0.1410(6) 0.0997(3) 0.032(2) Uani 1 1 d . . .
H64 H 0.3241 0.1212 0.1330 0.038 Uiso 1 1 calc R . .
B65 B 0.2297(6) 0.1232(6) 0.0680(3) 0.036(2) Uani 1 1 d . . .
H65 H 0.1715 0.0946 0.0822 0.043 Uiso 1 1 calc R . .
B66 B 0.2157(6) 0.2010(6) 0.0289(3) 0.040(2) Uani 1 1 d . . .
H66 H 0.1496 0.2236 0.0175 0.049 Uiso 1 1 calc R . .
B67 B 0.4012(6) 0.2121(6) 0.0264(3) 0.035(2) Uani 1 1 d . . .
H67 H 0.4579 0.2419 0.0117 0.042 Uiso 1 1 calc R . .
B68 B 0.4215(6) 0.1352(6) 0.0641(3) 0.037(2) Uani 1 1 d . . .
H68 H 0.4885 0.1122 0.0741 0.045 Uiso 1 1 calc R . .
B69 B 0.3359(7) 0.0670(6) 0.0579(3) 0.037(2) Uani 1 1 d . . .
H69 H 0.3477 0.0004 0.0653 0.045 Uiso 1 1 calc R . .
B610 B 0.2710(7) 0.1017(7) 0.0151(3) 0.045(3) Uani 1 1 d . . .
H610 H 0.2411 0.0583 -0.0048 0.054 Uiso 1 1 calc R . .
B611 B 0.3143(7) 0.1943(7) -0.0058(3) 0.044(3) Uani 1 1 d . . .
H611 H 0.3127 0.2124 -0.0394 0.053 Uiso 1 1 calc R . .
B612 B 0.3877(7) 0.1118(7) 0.0125(3) 0.044(3) Uani 1 1 d . . .
H612 H 0.4338 0.0753 -0.0098 0.053 Uiso 1 1 calc R . .
P1 P 0.03094(14) -0.09135(13) 0.30769(7) 0.0336(5) Uani 1 1 d . . .
O1A O -0.0422(4) 0.0892(3) 0.29893(18) 0.0365(13) Uani 1 1 d . . .
O2A O 0.0438(4) -0.0567(3) 0.26415(17) 0.0363(13) Uani 1 1 d . . .
O11A O 0.1363(4) 0.1726(3) 0.35824(17) 0.0384(14) Uani 1 1 d . . .
C12A C 0.1237(6) 0.2581(6) 0.3453(3) 0.047(2) Uani 1 1 d . . .
H12A H 0.1377 0.2626 0.3151 0.056 Uiso 1 1 calc R . .
H12B H 0.1645 0.2892 0.3597 0.056 Uiso 1 1 calc R . .
C13A C 0.0291(6) 0.2946(5) 0.3551(3) 0.043(2) Uani 1 1 d . . .
H13A H 0.0171 0.2961 0.3855 0.052 Uiso 1 1 calc R . .
H13B H 0.0212 0.3509 0.3442 0.052 Uiso 1 1 calc R . .
O14A O -0.0324(4) 0.2464(3) 0.33659(18) 0.0405(14) Uani 1 1 d . . .
C15A C -0.1179(6) 0.2504(5) 0.3598(3) 0.044(2) Uani 1 1 d . . .
H15A H -0.1546 0.3006 0.3523 0.053 Uiso 1 1 calc R . .
H15B H -0.1095 0.2509 0.3899 0.053 Uiso 1 1 calc R . .
C16A C -0.1631(5) 0.1752(5) 0.3487(3) 0.039(2) Uani 1 1 d . . .
H16A H -0.2233 0.1794 0.3619 0.047 Uiso 1 1 calc R . .
H16B H -0.1682 0.1740 0.3183 0.047 Uiso 1 1 calc R . .
N17A N -0.1136(4) 0.0979(4) 0.3626(2) 0.0338(16) Uani 1 1 d . . .
C18A C -0.0515(5) 0.0608(5) 0.3353(3) 0.0327(19) Uani 1 1 d . . .
C19A C 0.0114(5) -0.0128(5) 0.3487(2) 0.0358(19) Uani 1 1 d . . .
H19A H -0.0139 -0.0375 0.3741 0.043 Uiso 1 1 calc R . .
H19B H 0.0682 0.0061 0.3553 0.043 Uiso 1 1 calc R . .
C20A C -0.1334(5) 0.0715(6) 0.4060(3) 0.039(2) Uani 1 1 d . . .
H20A H -0.1385 0.1193 0.4242 0.047 Uiso 1 1 calc R . .
H20B H -0.0841 0.0332 0.4152 0.047 Uiso 1 1 calc R . .
C21A C -0.2198(5) 0.0296(5) 0.4108(3) 0.037(2) Uani 1 1 d . . .
C22A C -0.2291(6) -0.0419(5) 0.3882(3) 0.041(2) Uani 1 1 d . . .
H22A H -0.1827 -0.0635 0.3697 0.050 Uiso 1 1 calc R . .
C23A C -0.3076(6) -0.0810(6) 0.3933(3) 0.052(2) Uani 1 1 d . . .
H23A H -0.3134 -0.1290 0.3785 0.062 Uiso 1 1 calc R . .
C24A C -0.3768(6) -0.0478(7) 0.4204(3) 0.055(3) Uani 1 1 d . . .
H24A H -0.4294 -0.0735 0.4237 0.066 Uiso 1 1 calc R . .
C25A C -0.3681(6) 0.0232(6) 0.4424(3) 0.050(2) Uani 1 1 d . . .
H25A H -0.4149 0.0454 0.4605 0.060 Uiso 1 1 calc R . .
C26A C -0.2900(6) 0.0610(6) 0.4376(3) 0.046(2) Uani 1 1 d . . .
H26A H -0.2845 0.1086 0.4527 0.055 Uiso 1 1 calc R . .
C30A C 0.1273(5) -0.1569(5) 0.3229(3) 0.038(2) Uani 1 1 d . . .
C31A C 0.1441(6) -0.1765(6) 0.3646(3) 0.049(2) Uani 1 1 d . . .
H31A H 0.1053 -0.1541 0.3863 0.059 Uiso 1 1 calc R . .
C32A C 0.2185(7) -0.2293(7) 0.3741(4) 0.063(3) Uani 1 1 d . . .
H32A H 0.2296 -0.2428 0.4021 0.075 Uiso 1 1 calc R . .
C33A C 0.2765(7) -0.2621(7) 0.3419(4) 0.070(3) Uani 1 1 d . . .
H33A H 0.3262 -0.2984 0.3480 0.084 Uiso 1 1 calc R . .
C34A C 0.2607(8) -0.2410(8) 0.3013(4) 0.077(4) Uani 1 1 d . . .
H34A H 0.3013 -0.2614 0.2799 0.093 Uiso 1 1 calc R . .
C35A C 0.1859(6) -0.1899(6) 0.2910(3) 0.057(3) Uani 1 1 d . . .
H35A H 0.1750 -0.1777 0.2629 0.069 Uiso 1 1 calc R . .
C40A C -0.0637(5) -0.1512(5) 0.3095(3) 0.035(2) Uani 1 1 d . . .
C41A C -0.0722(6) -0.2181(5) 0.3370(3) 0.044(2) Uani 1 1 d . . .
H41A H -0.0280 -0.2338 0.3558 0.053 Uiso 1 1 calc R . .
C42A C -0.1469(6) -0.2609(6) 0.3362(3) 0.047(2) Uani 1 1 d . . .
H42A H -0.1531 -0.3055 0.3545 0.057 Uiso 1 1 calc R . .
C43A C -0.2123(6) -0.2380(6) 0.3083(3) 0.047(2) Uani 1 1 d . . .
H43A H -0.2624 -0.2672 0.3080 0.057 Uiso 1 1 calc R . .
C44A C -0.2043(6) -0.1726(6) 0.2809(3) 0.053(3) Uani 1 1 d . . .
H44A H -0.2488 -0.1578 0.2621 0.064 Uiso 1 1 calc R . .
C45A C -0.1294(6) -0.1281(6) 0.2812(3) 0.043(2) Uani 1 1 d . . .
H45A H -0.1236 -0.0836 0.2627 0.052 Uiso 1 1 calc R . .
P2 P -0.21976(13) 0.09743(13) 0.20922(7) 0.0310(5) Uani 1 1 d . . .
O1B O -0.0510(3) 0.1508(3) 0.16403(17) 0.0335(13) Uani 1 1 d . . .
O2B O -0.1363(3) 0.0552(3) 0.22660(17) 0.0331(13) Uani 1 1 d . . .
O11B O -0.0786(3) 0.3743(3) 0.20449(18) 0.0366(13) Uani 1 1 d . . .
C12B C 0.0119(5) 0.3944(5) 0.2003(3) 0.040(2) Uani 1 1 d . . .
H12C H 0.0488 0.3573 0.2181 0.048 Uiso 1 1 calc R . .
H12D H 0.0146 0.4505 0.2098 0.048 Uiso 1 1 calc R . .
C13B C 0.0484(6) 0.3871(5) 0.1553(3) 0.042(2) Uani 1 1 d . . .
H13C H 0.0186 0.4304 0.1380 0.051 Uiso 1 1 calc R . .
H13D H 0.1121 0.3931 0.1537 0.051 Uiso 1 1 calc R . .
O14B O 0.0326(4) 0.3055(4) 0.13962(18) 0.0402(14) Uani 1 1 d . . .
C15B C 0.0086(5) 0.3071(5) 0.0966(3) 0.038(2) Uani 1 1 d . . .
H15C H 0.0616 0.3093 0.0779 0.046 Uiso 1 1 calc R . .
H15D H -0.0325 0.3557 0.0913 0.046 Uiso 1 1 calc R . .
C16B C -0.0357(5) 0.2292(5) 0.0887(3) 0.037(2) Uani 1 1 d . . .
H16C H -0.0465 0.2263 0.0589 0.044 Uiso 1 1 calc R . .
H16D H 0.0043 0.1810 0.0961 0.044 Uiso 1 1 calc R . .
N17B N -0.1223(4) 0.2283(4) 0.1141(2) 0.0307(15) Uani 1 1 d . . .
C18B C -0.1213(5) 0.1889(5) 0.1516(3) 0.0297(18) Uani 1 1 d . . .
C19B C -0.2052(5) 0.1937(5) 0.1805(3) 0.0310(18) Uani 1 1 d . . .
H19C H -0.2569 0.2080 0.1637 0.037 Uiso 1 1 calc R . .
H19D H -0.2030 0.2376 0.2006 0.037 Uiso 1 1 calc R . .
C20B C -0.1997(5) 0.2780(5) 0.0967(3) 0.0344(19) Uani 1 1 d . . .
H20C H -0.1798 0.3288 0.0847 0.041 Uiso 1 1 calc R . .
H20D H -0.2433 0.2930 0.1196 0.041 Uiso 1 1 calc R . .
C21B C -0.2453(5) 0.2349(5) 0.0631(3) 0.035(2) Uani 1 1 d . . .
C22B C -0.2645(6) 0.1545(6) 0.0676(3) 0.048(2) Uani 1 1 d . . .
H22B H -0.2457 0.1236 0.0911 0.058 Uiso 1 1 calc R . .
C23B C -0.3118(6) 0.1182(7) 0.0377(4) 0.059(3) Uani 1 1 d . . .
H23B H -0.3246 0.0635 0.0411 0.071 Uiso 1 1 calc R . .
C24B C -0.3399(6) 0.1647(7) 0.0025(3) 0.059(3) Uani 1 1 d . . .
H24B H -0.3732 0.1416 -0.0173 0.070 Uiso 1 1 calc R . .
C25B C -0.3186(7) 0.2439(7) -0.0027(3) 0.063(3) Uani 1 1 d . . .
H25B H -0.3346 0.2741 -0.0268 0.076 Uiso 1 1 calc R . .
C26B C -0.2728(6) 0.2794(6) 0.0281(3) 0.051(2) Uani 1 1 d . . .
H26B H -0.2606 0.3342 0.0249 0.061 Uiso 1 1 calc R . .
C30B C -0.3051(5) 0.1245(5) 0.2498(3) 0.0325(19) Uani 1 1 d . . .
C31B C -0.3060(6) 0.0739(6) 0.2859(3) 0.046(2) Uani 1 1 d . . .
H31B H -0.2638 0.0281 0.2881 0.056 Uiso 1 1 calc R . .
C32B C -0.3703(6) 0.0924(6) 0.3186(3) 0.056(3) Uani 1 1 d . . .
H32B H -0.3708 0.0589 0.3427 0.067 Uiso 1 1 calc R . .
C33B C -0.4332(6) 0.1597(6) 0.3155(3) 0.047(2) Uani 1 1 d . . .
H33B H -0.4764 0.1713 0.3373 0.056 Uiso 1 1 calc R . .
C34B C -0.4319(6) 0.2098(6) 0.2801(3) 0.046(2) Uani 1 1 d . . .
H34B H -0.4742 0.2555 0.2782 0.055 Uiso 1 1 calc R . .
C35B C -0.3679(5) 0.1928(5) 0.2470(3) 0.042(2) Uani 1 1 d . . .
H35B H -0.3674 0.2272 0.2233 0.050 Uiso 1 1 calc R . .
C40B C -0.2645(5) 0.0316(5) 0.1733(3) 0.0346(19) Uani 1 1 d . . .
C41B C -0.2128(6) -0.0392(6) 0.1590(4) 0.057(3) Uani 1 1 d . . .
H41B H -0.1555 -0.0522 0.1685 0.069 Uiso 1 1 calc R . .
C42B C -0.2462(7) -0.0904(7) 0.1305(4) 0.078(4) Uani 1 1 d . . .
H42B H -0.2113 -0.1378 0.1210 0.094 Uiso 1 1 calc R . .
C43B C -0.3306(6) -0.0716(7) 0.1162(4) 0.061(3) Uani 1 1 d . . .
H43B H -0.3522 -0.1060 0.0968 0.073 Uiso 1 1 calc R . .
C44B C -0.3835(6) -0.0024(6) 0.1301(3) 0.045(2) Uani 1 1 d . . .
H44B H -0.4406 0.0099 0.1203 0.054 Uiso 1 1 calc R . .
C45B C -0.3512(6) 0.0487(5) 0.1589(3) 0.041(2) Uani 1 1 d . . .
H45B H -0.3873 0.0950 0.1688 0.049 Uiso 1 1 calc R . .
P3 P 0.09585(13) -0.08531(13) 0.14452(6) 0.0293(5) Uani 1 1 d . . .
O1C O 0.1787(3) -0.0024(3) 0.21217(17) 0.0336(13) Uani 1 1 d . . .
O2C O 0.0272(3) -0.0258(3) 0.16711(17) 0.0337(13) Uani 1 1 d . . .
O11C O 0.2806(4) 0.2598(4) 0.17593(19) 0.0425(15) Uani 1 1 d . . .
C12C C 0.2804(6) 0.2613(6) 0.2214(3) 0.049(2) Uani 1 1 d . . .
H12E H 0.2203 0.2550 0.2330 0.059 Uiso 1 1 calc R . .
H12F H 0.2962 0.3148 0.2300 0.059 Uiso 1 1 calc R . .
C13C C 0.3444(6) 0.1945(6) 0.2393(3) 0.046(2) Uani 1 1 d . . .
H13E H 0.4025 0.1947 0.2245 0.055 Uiso 1 1 calc R . .
H13F H 0.3515 0.2055 0.2689 0.055 Uiso 1 1 calc R . .
O14C O 0.3129(4) 0.1147(4) 0.23571(19) 0.0452(15) Uani 1 1 d . . .
C15C C 0.3808(6) 0.0499(6) 0.2439(3) 0.047(2) Uani 1 1 d . . .
H15E H 0.3994 0.0542 0.2726 0.057 Uiso 1 1 calc R . .
H15F H 0.4325 0.0548 0.2247 0.057 Uiso 1 1 calc R . .
C16C C 0.3458(6) -0.0336(6) 0.2384(3) 0.044(2) Uani 1 1 d . . .
H16E H 0.3912 -0.0769 0.2465 0.052 Uiso 1 1 calc R . .
H16F H 0.2932 -0.0372 0.2572 0.052 Uiso 1 1 calc R . .
N17C N 0.3222(4) -0.0484(4) 0.1949(2) 0.0356(16) Uani 1 1 d . . .
C18C C 0.2355(5) -0.0322(5) 0.1853(3) 0.0310(18) Uani 1 1 d . . .
C19C C 0.2085(5) -0.0519(5) 0.1421(2) 0.0320(18) Uani 1 1 d . . .
H19E H 0.2507 -0.0954 0.1300 0.038 Uiso 1 1 calc R . .
H19F H 0.2101 -0.0032 0.1240 0.038 Uiso 1 1 calc R . .
C20C C 0.3947(5) -0.0676(6) 0.1627(3) 0.039(2) Uani 1 1 d . . .
H20E H 0.4499 -0.0517 0.1732 0.047 Uiso 1 1 calc R . .
H20F H 0.3818 -0.0341 0.1377 0.047 Uiso 1 1 calc R . .
C21C C 0.4095(5) -0.1567(5) 0.1501(3) 0.039(2) Uani 1 1 d . . .
C22C C 0.4569(6) -0.1750(6) 0.1116(3) 0.051(2) Uani 1 1 d . . .
H22C H 0.4742 -0.1319 0.0943 0.061 Uiso 1 1 calc R . .
C23C C 0.4782(7) -0.2558(7) 0.0990(4) 0.064(3) Uani 1 1 d . . .
H23C H 0.5100 -0.2676 0.0734 0.077 Uiso 1 1 calc R . .
C24C C 0.4511(7) -0.3195(7) 0.1253(4) 0.068(3) Uani 1 1 d . . .
H24C H 0.4648 -0.3745 0.1174 0.082 Uiso 1 1 calc R . .
C25C C 0.4047(7) -0.3012(7) 0.1627(4) 0.063(3) Uani 1 1 d . . .
H25C H 0.3867 -0.3439 0.1801 0.075 Uiso 1 1 calc R . .
C26C C 0.3841(6) -0.2197(6) 0.1750(3) 0.051(2) Uani 1 1 d . . .
H26C H 0.3526 -0.2082 0.2006 0.062 Uiso 1 1 calc R . .
C30C C 0.1012(5) -0.1863(5) 0.1687(3) 0.038(2) Uani 1 1 d . . .
C31C C 0.0333(7) -0.2030(6) 0.1983(3) 0.054(3) Uani 1 1 d . . .
H31C H -0.0105 -0.1607 0.2063 0.065 Uiso 1 1 calc R . .
C32C C 0.0295(8) -0.2812(7) 0.2160(4) 0.068(3) Uani 1 1 d . . .
H32C H -0.0168 -0.2923 0.2353 0.082 Uiso 1 1 calc R . .
C33C C 0.0955(8) -0.3413(7) 0.2042(4) 0.068(3) Uani 1 1 d . . .
H33C H 0.0946 -0.3936 0.2166 0.082 Uiso 1 1 calc R . .
C34C C 0.1635(7) -0.3280(7) 0.1749(4) 0.073(3) Uani 1 1 d . . .
H34C H 0.2071 -0.3706 0.1670 0.088 Uiso 1 1 calc R . .
C35C C 0.1653(7) -0.2486(6) 0.1571(4) 0.059(3) Uani 1 1 d . . .
H35C H 0.2107 -0.2382 0.1371 0.071 Uiso 1 1 calc R . .
C40C C 0.0679(5) -0.0985(5) 0.0908(3) 0.0343(19) Uani 1 1 d . . .
C41C C 0.1182(6) -0.0804(6) 0.0550(3) 0.047(2) Uani 1 1 d . . .
H41C H 0.1750 -0.0631 0.0572 0.057 Uiso 1 1 calc R . .
C42C C 0.0848(7) -0.0879(7) 0.0161(3) 0.058(3) Uani 1 1 d . . .
H42C H 0.1190 -0.0748 -0.0080 0.070 Uiso 1 1 calc R . .
C43C C 0.0021(6) -0.1143(6) 0.0118(3) 0.051(3) Uani 1 1 d . . .
H43C H -0.0203 -0.1169 -0.0149 0.061 Uiso 1 1 calc R . .
C44C C -0.0485(7) -0.1372(8) 0.0475(3) 0.071(3) Uani 1 1 d . . .
H44C H -0.1041 -0.1568 0.0450 0.085 Uiso 1 1 calc R . .
C45C C -0.0140(7) -0.1300(7) 0.0862(3) 0.064(3) Uani 1 1 d . . .
H45C H -0.0462 -0.1467 0.1102 0.076 Uiso 1 1 calc R . .
O1W O 0.1264(3) 0.1648(3) 0.17670(17) 0.0352(13) Uani 1 1 d . . .
O2W O -0.0304(4) 0.2250(3) 0.24745(18) 0.0402(14) Uani 1 1 d . . .
O3W O 0.1419(3) 0.1157(4) 0.27603(17) 0.0395(14) Uani 1 1 d . . .
C1D C 0.0964(11) 0.6544(10) 0.0530(5) 0.038(4) Uani 0.50 1 d P . .
H1D1 H 0.0510 0.6559 0.0760 0.046 Uiso 0.50 1 calc PR . .
H1D2 H 0.1159 0.7094 0.0496 0.046 Uiso 0.50 1 calc PR . .
Cl1D Cl 0.0509(3) 0.6270(4) 0.00717(15) 0.0606(14) Uani 0.50 1 d P . .
Cl2D Cl 0.1881(2) 0.5841(3) 0.06580(14) 0.0780(18) Uani 0.50 1 d P . .
C1S C 0.5216(2) 0.7541(3) 0.29181(14) 0.094(4) Uani 1 1 d R . .
H1S H 0.5014 0.7111 0.3083 0.112 Uiso 1 1 calc R . .
C2S C 0.5225(2) 0.8322(3) 0.30905(14) 0.086(4) Uani 1 1 d R . .
H2S H 0.5028 0.8413 0.3371 0.103 Uiso 1 1 calc R . .
C3S C 0.5527(2) 0.8965(3) 0.28445(14) 0.092(5) Uani 1 1 d R . .
H3S H 0.5533 0.9487 0.2960 0.110 Uiso 1 1 calc R . .
C4S C 0.5822(2) 0.8827(3) 0.24259(14) 0.080(4) Uani 1 1 d R . .
H4S H 0.6024 0.9258 0.2261 0.096 Uiso 1 1 calc R . .
C5S C 0.5813(2) 0.8047(3) 0.22535(14) 0.096(5) Uani 1 1 d R . .
H5S H 0.6010 0.7955 0.1973 0.115 Uiso 1 1 calc R . .
C6S C 0.5511(2) 0.7404(3) 0.24996(14) 0.066(3) Uani 1 1 d R . .
H6S H 0.5505 0.6882 0.2384 0.079 Uiso 1 1 calc R . .

loop_
_atom_site_aniso_label
_atom_site_aniso_U_11
_atom_site_aniso_U_22
_atom_site_aniso_U_33
_atom_site_aniso_U_23
_atom_site_aniso_U_13
_atom_site_aniso_U_12
La1 0.0225(3) 0.0316(3) 0.0304(3) 0.0001(2) -0.00150(18) 0.00010(18)
Co1A 0.0384(7) 0.0530(8) 0.0305(7) -0.0009(5) -0.0025(5) -0.0118(6)
Co2B 0.0380(7) 0.0281(6) 0.0452(7) -0.0009(5) -0.0014(5) -0.0005(5)
Co3C 0.0249(6) 0.0335(6) 0.0486(7) 0.0042(5) 0.0004(5) -0.0028(5)
C11 0.035(5) 0.089(8) 0.038(5) 0.000(5) -0.007(4) -0.020(5)
C12 0.035(5) 0.068(7) 0.040(5) 0.006(5) -0.007(4) -0.010(4)
B14 0.049(6) 0.079(8) 0.027(6) 0.010(5) -0.002(5) -0.028(6)
B15 0.035(6) 0.103(10) 0.045(7) 0.003(7) 0.003(5) -0.019(6)
B16 0.031(6) 0.102(10) 0.049(7) 0.005(7) -0.004(5) 0.005(6)
B17 0.033(5) 0.053(7) 0.037(6) -0.002(5) -0.006(4) 0.001(5)
B18 0.042(6) 0.049(6) 0.028(5) -0.001(5) 0.001(4) -0.010(5)
B19 0.036(6) 0.079(8) 0.033(6) 0.006(5) 0.000(4) -0.012(5)
B112 0.040(6) 0.064(7) 0.035(6) -0.005(5) -0.013(5) 0.008(5)
B110 0.033(6) 0.094(10) 0.043(7) -0.005(6) 0.002(5) -0.001(6)
B111 0.041(6) 0.072(8) 0.041(6) -0.004(6) -0.009(5) 0.010(6)
C21 0.052(6) 0.068(7) 0.035(5) 0.004(5) -0.006(4) -0.008(5)
C22 0.078(7) 0.060(7) 0.037(6) -0.005(5) -0.004(5) -0.017(5)
B24 0.041(6) 0.050(7) 0.038(6) 0.001(5) 0.009(5) -0.006(5)
B25 0.057(7) 0.070(8) 0.041(7) 0.000(6) 0.010(5) 0.006(6)
B26 0.092(10) 0.085(10) 0.027(6) -0.009(6) -0.002(6) -0.003(8)
B27 0.069(8) 0.046(7) 0.034(6) -0.004(5) 0.002(5) -0.007(6)
B28 0.040(6) 0.050(7) 0.042(6) 0.001(5) 0.002(5) -0.002(5)
B29 0.047(7) 0.060(8) 0.053(7) 0.008(6) 0.009(5) -0.001(6)
B210 0.080(9) 0.058(8) 0.040(7) -0.003(6) 0.014(6) 0.012(6)
B211 0.094(10) 0.069(9) 0.034(7) -0.007(6) 0.008(6) -0.014(7)
B212 0.070(8) 0.069(8) 0.039(7) -0.002(6) -0.001(6) 0.007(6)
C31 0.056(6) 0.032(5) 0.047(6) -0.011(4) -0.003(4) 0.002(4)
C32 0.037(5) 0.043(5) 0.050(6) -0.003(4) 0.004(4) -0.003(4)
B34 0.053(7) 0.029(6) 0.049(7) -0.005(5) -0.001(5) -0.001(5)
B35 0.065(7) 0.038(6) 0.041(6) -0.006(5) 0.003(5) -0.001(5)
B36 0.066(7) 0.031(6) 0.048(7) -0.004(5) 0.011(6) 0.007(5)
B37 0.033(5) 0.023(5) 0.048(6) 0.004(4) 0.000(4) 0.004(4)
B38 0.038(6) 0.027(5) 0.043(6) 0.002(4) -0.007(4) 0.002(4)
B39 0.054(7) 0.035(6) 0.045(6) -0.006(5) -0.005(5) -0.002(5)
B310 0.066(8) 0.041(6) 0.041(6) -0.002(5) 0.009(5) 0.004(5)
B311 0.044(6) 0.041(6) 0.063(8) 0.003(5) 0.013(5) -0.001(5)
B312 0.036(5) 0.029(5) 0.049(6) -0.001(5) 0.004(5) 0.000(4)
C41 0.041(5) 0.037(5) 0.052(6) 0.000(4) -0.004(4) 0.002(4)
C42 0.069(7) 0.047(6) 0.071(8) 0.007(5) -0.005(6) 0.007(5)
B44 0.028(5) 0.033(5) 0.038(6) 0.001(4) -0.003(4) 0.002(4)
B45 0.052(7) 0.046(7) 0.043(6) 0.001(5) -0.009(5) 0.008(5)
B46 0.057(7) 0.047(7) 0.055(7) 0.000(6) -0.015(6) 0.011(6)
B47 0.073(8) 0.026(6) 0.053(7) 0.000(5) -0.007(6) -0.008(5)
B48 0.047(6) 0.036(6) 0.052(7) 0.010(5) 0.000(5) -0.014(5)
B49 0.053(7) 0.037(6) 0.055(7) 0.009(5) -0.002(5) 0.004(5)
B410 0.059(7) 0.041(7) 0.062(8) 0.013(6) 0.000(6) 0.008(5)
B411 0.078(9) 0.038(6) 0.060(8) 0.005(6) -0.006(6) 0.007(6)
B412 0.068(8) 0.031(6) 0.058(8) 0.010(5) -0.004(6) -0.010(5)
C51 0.031(5) 0.053(6) 0.067(7) 0.000(5) 0.005(4) -0.013(4)
C52 0.045(6) 0.038(5) 0.085(8) 0.006(5) 0.003(5) -0.011(4)
B54 0.026(5) 0.052(7) 0.058(7) -0.005(5) -0.003(5) -0.010(5)
B55 0.038(6) 0.073(9) 0.084(10) -0.021(7) 0.005(6) -0.021(6)
B56 0.050(7) 0.050(8) 0.124(13) -0.007(8) 0.002(7) -0.028(6)
B57 0.030(6) 0.034(6) 0.096(10) -0.003(6) 0.000(6) -0.003(5)
B58 0.026(5) 0.047(6) 0.060(7) -0.012(5) -0.003(5) -0.001(5)
B59 0.036(6) 0.059(8) 0.080(9) -0.020(7) -0.001(6) -0.017(5)
B510 0.038(7) 0.061(8) 0.112(12) -0.029(8) 0.007(7) -0.020(6)
B511 0.055(8) 0.049(8) 0.120(12) -0.015(8) 0.011(8) -0.023(6)
B512 0.035(6) 0.046(7) 0.086(9) -0.017(6) 0.004(6) -0.009(5)
C61 0.032(5) 0.047(5) 0.049(6) 0.005(4) 0.000(4) -0.008(4)
C62 0.034(5) 0.039(5) 0.045(5) 0.014(4) -0.003(4) 0.003(4)
B64 0.021(5) 0.036(5) 0.037(6) 0.004(4) -0.003(4) 0.001(4)
B65 0.031(5) 0.039(6) 0.040(6) 0.000(5) -0.003(4) -0.007(4)
B66 0.030(5) 0.050(6) 0.040(6) 0.001(5) -0.006(4) 0.006(5)
B67 0.024(5) 0.038(6) 0.041(6) 0.010(4) 0.003(4) 0.004(4)
B68 0.031(5) 0.039(6) 0.041(6) 0.005(5) -0.001(4) -0.002(4)
B69 0.047(6) 0.032(5) 0.031(5) 0.001(4) -0.001(4) 0.003(4)
B610 0.051(6) 0.047(6) 0.035(6) 0.003(5) -0.007(5) 0.000(5)
B611 0.047(6) 0.051(7) 0.031(6) 0.009(5) 0.007(5) 0.003(5)
B612 0.041(6) 0.049(6) 0.040(6) 0.005(5) 0.004(5) 0.008(5)
P1 0.0313(11) 0.0334(12) 0.0354(13) 0.0024(10) -0.0023(9) -0.0005(9)
O1A 0.036(3) 0.032(3) 0.040(4) 0.003(3) 0.000(3) 0.000(2)
O2A 0.041(3) 0.031(3) 0.035(3) 0.003(3) 0.004(3) 0.000(2)
O11A 0.042(3) 0.040(3) 0.034(3) 0.001(3) -0.005(3) -0.009(3)
C12A 0.058(6) 0.047(6) 0.037(5) -0.003(4) -0.003(4) -0.013(5)
C13A 0.053(6) 0.034(5) 0.042(5) -0.002(4) -0.008(4) -0.004(4)
O14A 0.043(3) 0.038(3) 0.041(3) -0.004(3) -0.005(3) -0.003(3)
C15A 0.047(5) 0.041(5) 0.043(5) -0.008(4) 0.008(4) 0.002(4)
C16A 0.032(5) 0.045(5) 0.040(5) 0.000(4) 0.002(4) 0.003(4)
N17A 0.030(4) 0.040(4) 0.029(4) 0.003(3) 0.006(3) 0.000(3)
C18A 0.025(4) 0.034(5) 0.040(5) 0.000(4) -0.003(4) -0.007(4)
C19A 0.035(5) 0.045(5) 0.028(5) 0.004(4) -0.001(4) -0.004(4)
C20A 0.036(5) 0.048(5) 0.033(5) -0.001(4) 0.001(4) 0.001(4)
C21A 0.031(5) 0.044(5) 0.034(5) 0.005(4) -0.003(4) -0.001(4)
C22A 0.041(5) 0.048(6) 0.036(5) 0.004(4) -0.002(4) -0.005(4)
C23A 0.044(6) 0.052(6) 0.061(7) 0.001(5) -0.003(5) -0.011(5)
C24A 0.033(5) 0.076(8) 0.057(6) 0.015(6) -0.006(5) -0.014(5)
C25A 0.035(5) 0.070(7) 0.045(6) -0.001(5) 0.007(4) -0.006(5)
C26A 0.046(6) 0.054(6) 0.036(5) -0.002(4) 0.007(4) -0.001(5)
C30A 0.026(4) 0.040(5) 0.048(6) 0.004(4) -0.004(4) 0.000(4)
C31A 0.036(5) 0.050(6) 0.059(7) 0.004(5) -0.007(4) 0.010(4)
C32A 0.052(6) 0.067(7) 0.067(7) 0.016(6) -0.020(6) 0.009(5)
C33A 0.039(6) 0.076(8) 0.090(9) 0.025(7) -0.005(6) 0.017(5)
C34A 0.057(7) 0.085(9) 0.081(9) 0.010(7) 0.012(6) 0.022(6)
C35A 0.038(5) 0.061(7) 0.068(7) 0.010(5) 0.003(5) 0.016(5)
C40A 0.032(5) 0.036(5) 0.036(5) -0.007(4) -0.006(4) 0.004(4)
C41A 0.053(6) 0.041(5) 0.039(5) -0.001(4) -0.011(4) -0.007(4)
C42A 0.058(6) 0.040(5) 0.047(6) 0.003(4) -0.004(5) -0.022(5)
C43A 0.046(6) 0.042(6) 0.056(6) -0.017(5) 0.000(5) -0.014(4)
C44A 0.037(5) 0.049(6) 0.076(7) -0.001(5) -0.021(5) -0.004(4)
C45A 0.038(5) 0.042(5) 0.049(6) 0.004(4) -0.008(4) 0.002(4)
P2 0.0225(10) 0.0313(12) 0.0386(13) 0.0016(9) -0.0002(9) -0.0006(9)
O1B 0.025(3) 0.037(3) 0.038(3) 0.006(3) -0.004(2) 0.000(2)
O2B 0.023(3) 0.035(3) 0.041(3) 0.006(3) -0.002(2) 0.000(2)
O11B 0.027(3) 0.034(3) 0.049(4) 0.000(3) 0.000(3) -0.003(2)
C12B 0.030(5) 0.037(5) 0.053(6) 0.002(4) -0.006(4) -0.004(4)
C13B 0.034(5) 0.037(5) 0.057(6) 0.003(4) -0.001(4) -0.010(4)
O14B 0.034(3) 0.047(4) 0.040(4) 0.006(3) -0.006(3) -0.001(3)
C15B 0.018(4) 0.049(5) 0.046(5) 0.010(4) -0.002(4) 0.003(4)
C16B 0.030(5) 0.045(5) 0.033(5) 0.000(4) -0.003(4) 0.006(4)
N17B 0.025(3) 0.036(4) 0.031(4) 0.001(3) -0.003(3) 0.002(3)
C18B 0.028(4) 0.023(4) 0.040(5) -0.004(4) -0.002(4) -0.005(3)
C19B 0.024(4) 0.031(4) 0.037(5) -0.002(4) -0.001(3) 0.000(3)
C20B 0.025(4) 0.036(5) 0.041(5) 0.000(4) -0.005(4) 0.005(3)
C21B 0.018(4) 0.042(5) 0.045(5) -0.006(4) -0.003(4) 0.002(4)
C22B 0.046(5) 0.052(6) 0.047(6) -0.009(5) -0.004(4) -0.006(5)
C23B 0.047(6) 0.061(7) 0.070(8) -0.020(6) 0.008(5) -0.017(5)
C24B 0.035(5) 0.083(8) 0.059(7) -0.026(6) -0.007(5) -0.005(5)
C25B 0.061(7) 0.072(8) 0.057(7) -0.004(6) -0.018(5) 0.005(6)
C26B 0.050(6) 0.056(6) 0.048(6) -0.005(5) -0.018(5) -0.001(5)
C30B 0.023(4) 0.035(5) 0.038(5) 0.001(4) -0.001(3) -0.001(4)
C31B 0.032(5) 0.058(6) 0.047(6) -0.003(5) 0.006(4) 0.001(4)
C32B 0.053(6) 0.060(7) 0.052(6) 0.018(5) 0.002(5) -0.005(5)
C33B 0.036(5) 0.057(6) 0.048(6) -0.005(5) 0.009(4) -0.008(5)
C34B 0.026(5) 0.044(5) 0.066(7) 0.004(5) 0.005(4) 0.000(4)
C35B 0.033(5) 0.040(5) 0.052(6) 0.005(4) 0.007(4) -0.005(4)
C40B 0.029(4) 0.037(5) 0.039(5) 0.001(4) 0.000(4) -0.008(4)
C41B 0.031(5) 0.045(6) 0.094(8) -0.019(6) -0.008(5) 0.002(4)
C42B 0.040(6) 0.060(7) 0.136(11) -0.060(8) -0.008(6) 0.001(5)
C43B 0.042(6) 0.062(7) 0.082(8) -0.028(6) -0.007(5) -0.017(5)
C44B 0.035(5) 0.047(6) 0.056(6) 0.005(5) -0.010(4) -0.014(4)
C45B 0.034(5) 0.036(5) 0.053(6) -0.002(4) -0.006(4) 0.000(4)
P3 0.0239(11) 0.0331(12) 0.0311(12) 0.0004(9) -0.0035(8) -0.0027(9)
O1C 0.024(3) 0.042(3) 0.035(3) -0.005(3) -0.006(2) 0.002(2)
O2C 0.027(3) 0.038(3) 0.036(3) -0.006(3) -0.001(2) -0.001(2)
O11C 0.028(3) 0.053(4) 0.046(4) -0.013(3) 0.002(3) -0.006(3)
C12C 0.038(5) 0.059(6) 0.054(6) -0.023(5) 0.006(4) -0.017(5)
C13C 0.042(5) 0.052(6) 0.045(6) -0.013(5) -0.004(4) -0.018(5)
O14C 0.029(3) 0.057(4) 0.050(4) -0.011(3) 0.000(3) -0.008(3)
C15C 0.030(5) 0.063(6) 0.049(6) -0.014(5) -0.011(4) 0.001(4)
C16C 0.027(4) 0.062(6) 0.042(5) -0.003(5) -0.010(4) 0.003(4)
N17C 0.026(4) 0.043(4) 0.038(4) 0.001(3) -0.005(3) -0.001(3)
C18C 0.029(5) 0.028(4) 0.036(5) 0.006(4) -0.006(4) -0.002(3)
C19C 0.028(4) 0.035(5) 0.033(5) 0.003(4) -0.002(3) -0.003(3)
C20C 0.021(4) 0.056(6) 0.039(5) -0.003(4) 0.002(4) -0.001(4)
C21C 0.023(4) 0.043(5) 0.050(6) -0.007(4) -0.006(4) 0.002(4)
C22C 0.040(5) 0.056(6) 0.054(6) -0.008(5) -0.003(5) 0.005(5)
C23C 0.058(7) 0.060(7) 0.075(8) -0.017(6) 0.005(6) -0.004(5)
C24C 0.050(6) 0.048(7) 0.106(10) -0.014(7) -0.002(6) -0.003(5)
C25C 0.047(6) 0.051(7) 0.091(9) 0.013(6) -0.001(6) -0.007(5)
C26C 0.037(5) 0.046(6) 0.069(7) 0.001(5) 0.003(5) 0.004(4)
C30C 0.032(5) 0.034(5) 0.049(5) 0.006(4) -0.007(4) -0.010(4)
C31C 0.065(7) 0.048(6) 0.053(6) 0.002(5) 0.003(5) -0.022(5)
C32C 0.084(9) 0.065(8) 0.059(7) 0.006(6) 0.004(6) -0.031(7)
C33C 0.077(8) 0.052(7) 0.080(8) 0.021(6) -0.021(7) -0.020(6)
C34C 0.052(7) 0.048(7) 0.118(11) 0.004(7) -0.014(7) 0.008(5)
C35C 0.048(6) 0.038(6) 0.090(8) 0.010(5) -0.004(5) -0.001(5)
C40C 0.027(4) 0.037(5) 0.038(5) -0.001(4) -0.003(4) -0.003(4)
C41C 0.040(5) 0.070(7) 0.033(5) -0.004(5) 0.000(4) -0.012(5)
C42C 0.053(6) 0.085(8) 0.036(6) -0.011(5) 0.003(5) -0.004(6)
C43C 0.048(6) 0.073(7) 0.032(5) -0.020(5) -0.015(4) 0.003(5)
C44C 0.042(6) 0.120(10) 0.052(7) -0.018(7) -0.011(5) -0.011(6)
C45C 0.053(6) 0.097(9) 0.043(6) -0.008(6) -0.003(5) -0.020(6)
O1W 0.027(3) 0.045(3) 0.034(3) 0.003(3) 0.001(2) -0.007(2)
O2W 0.042(3) 0.034(3) 0.043(4) -0.001(3) 0.001(3) 0.002(3)
O3W 0.030(3) 0.052(4) 0.037(3) -0.008(3) -0.005(2) -0.001(3)
C1D 0.035(9) 0.039(10) 0.035(10) 0.004(8) 0.018(7) 0.006(8)
Cl1D 0.061(3) 0.090(4) 0.035(3) 0.034(3) -0.009(2) -0.031(3)
Cl2D 0.076(4) 0.095(4) 0.052(3) 0.018(3) -0.004(3) 0.042(3)
C1S 0.049(7) 0.092(10) 0.140(14) 0.019(10) -0.030(8) 0.000(7)
C2S 0.058(8) 0.100(11) 0.096(10) -0.013(8) -0.014(7) 0.015(7)
C3S 0.064(8) 0.063(8) 0.150(14) -0.015(9) -0.041(9) 0.006(6)
C4S 0.023(5) 0.070(8) 0.148(13) 0.001(8) -0.025(7) 0.003(5)
C5S 0.044(7) 0.161(15) 0.078(9) 0.007(10) -0.018(6) 0.019(8)
C6S 0.052(7) 0.072(8) 0.073(8) -0.010(6) -0.008(6) 0.002(6)

loop_
_atom_type_symbol
_atom_type_description
_atom_type_scat_dispersion_real
_atom_type_scat_dispersion_imag
_atom_type_scat_source
C C 0.0033 0.0016 'International Tables Vol C Tables 4.2.6.8 and 6.1.1.4'
H H 0.0000 0.0000 'International Tables Vol C Tables 4.2.6.8 and 6.1.1.4'
B B 0.0013 0.0007 'International Tables Vol C Tables 4.2.6.8 and 6.1.1.4'
N N 0.0061 0.0033 'International Tables Vol C Tables 4.2.6.8 and 6.1.1.4'
O O 0.0106 0.0060 'International Tables Vol C Tables 4.2.6.8 and 6.1.1.4'
P P 0.1023 0.0942 'International Tables Vol C Tables 4.2.6.8 and 6.1.1.4'
Co Co 0.3494 0.9721 'International Tables Vol C Tables 4.2.6.8 and 6.1.1.4'
La La -0.2871 2.4523 'International Tables Vol C Tables 4.2.6.8 and 6.1.1.4'
Cl Cl 0.1484 0.1585 'International Tables Vol C Tables 4.2.6.8 and 6.1.1.4'

loop_
_geom_angle_atom_site_label_1
_geom_angle_atom_site_label_2
_geom_angle_atom_site_label_3
_geom_angle
_geom_angle_site_symmetry_1
_geom_angle_site_symmetry_3
_geom_angle_publ_flag
O2A La1 O2C 78.07(18) . . y
O2A La1 O2B 84.98(17) . . y
O2C La1 O2B 79.52(17) . . y
O2A La1 O1C 66.88(17) . . y
O2C La1 O1C 68.30(16) . . y
O2B La1 O1C 140.50(17) . . y
O2A La1 O1A 68.20(17) . . y
O2C La1 O1A 135.12(17) . . y
O2B La1 O1A 69.11(17) . . y
O1C La1 O1A 119.85(17) . . y
O2A La1 O1B 143.16(18) . . y
O2C La1 O1B 72.77(17) . . y
O2B La1 O1B 68.14(16) . . y
O1C La1 O1B 119.83(17) . . y
O1A La1 O1B 120.20(17) . . y
O2A La1 O3W 82.83(19) . . y
O2C La1 O3W 135.43(17) . . y
O2B La1 O3W 138.42(17) . . y
O1C La1 O3W 67.19(17) . . y
O1A La1 O3W 69.44(17) . . y
O1B La1 O3W 133.97(18) . . y
O2A La1 O2W 132.72(18) . . y
O2C La1 O2W 143.61(18) . . y
O2B La1 O2W 84.19(17) . . y
O1C La1 O2W 135.26(18) . . y
O1A La1 O2W 64.92(17) . . y
O1B La1 O2W 70.98(18) . . y
O3W La1 O2W 75.65(18) . . y
O2A La1 O1W 137.76(17) . . y
O2C La1 O1W 89.70(17) . . y
O2B La1 O1W 132.73(17) . . y
O1C La1 O1W 71.01(17) . . y
O1A La1 O1W 135.18(17) . . y
O1B La1 O1W 64.71(16) . . y
O3W La1 O1W 78.11(17) . . y
O2W La1 O1W 77.88(17) . . y
C11 Co1A C12 46.7(4) . . ?
C11 Co1A C21 99.1(4) . . ?
C12 Co1A C21 96.7(4) . . ?
C11 Co1A C22 97.1(4) . . ?
C12 Co1A C22 127.8(4) . . ?
C21 Co1A C22 45.9(4) . . ?
C11 Co1A B24 132.3(4) . . ?
C12 Co1A B24 96.9(4) . . ?
C21 Co1A B24 48.4(4) . . ?
C22 Co1A B24 82.6(4) . . ?
C11 Co1A B17 84.1(4) . . ?
C12 Co1A B17 49.4(4) . . ?
C21 Co1A B17 127.8(4) . . ?
C22 Co1A B17 173.7(4) . . ?
B24 Co1A B17 92.0(4) . . ?
C11 Co1A B27 128.3(5) . . ?
C12 Co1A B27 175.0(4) . . ?
C21 Co1A B27 83.3(4) . . ?
C22 Co1A B27 49.2(4) . . ?
B24 Co1A B27 86.8(4) . . ?
B17 Co1A B27 134.1(4) . . ?
C11 Co1A B28 176.9(4) . . ?
C12 Co1A B28 133.9(4) . . ?
C21 Co1A B28 83.9(4) . . ?
C22 Co1A B28 84.5(4) . . ?
B24 Co1A B28 50.4(4) . . ?
B17 Co1A B28 94.6(4) . . ?
B27 Co1A B28 51.2(4) . . ?
C11 Co1A B14 49.2(4) . . ?
C12 Co1A B14 84.0(4) . . ?
C21 Co1A B14 132.9(4) . . ?
C22 Co1A B14 97.8(5) . . ?
B24 Co1A B14 178.4(4) . . ?
B17 Co1A B14 87.6(5) . . ?
B27 Co1A B14 92.3(5) . . ?
B28 Co1A B14 128.1(4) . . ?
C11 Co1A B18 84.6(4) . . ?
C12 Co1A B18 84.5(4) . . ?
C21 Co1A B18 176.0(4) . . ?
C22 Co1A B18 135.6(4) . . ?
B24 Co1A B18 127.7(4) . . ?
B17 Co1A B18 50.6(4) . . ?
B27 Co1A B18 95.9(4) . . ?
B28 Co1A B18 92.4(4) . . ?
B14 Co1A B18 51.0(4) . . ?
C31 Co2B B44 173.7(4) . . ?
C31 Co2B C32 47.0(4) . . ?
B44 Co2B C32 138.5(4) . . ?
C31 Co2B C41 138.4(4) . . ?
B44 Co2B C41 47.5(3) . . ?
C32 Co2B C41 101.8(4) . . ?
C31 Co2B B34 49.3(4) . . ?
B44 Co2B B34 124.9(4) . . ?
C32 Co2B B34 84.0(4) . . ?
C41 Co2B B34 172.2(4) . . ?
C31 Co2B B48 124.6(4) . . ?
B44 Co2B B48 50.1(4) . . ?
C32 Co2B B48 171.1(4) . . ?
C41 Co2B B48 83.7(4) . . ?
B34 Co2B B48 91.2(4) . . ?
C31 Co2B C42 101.6(4) . . ?
B44 Co2B C42 81.9(4) . . ?
C32 Co2B C42 94.3(4) . . ?
C41 Co2B C42 46.4(4) . . ?
B34 Co2B C42 139.0(4) . . ?
B48 Co2B C42 84.3(4) . . ?
C31 Co2B B37 83.4(4) . . ?
B44 Co2B B37 99.2(4) . . ?
C32 Co2B B37 48.9(3) . . ?
C41 Co2B B37 93.8(4) . . ?
B34 Co2B B37 86.1(4) . . ?
B48 Co2B B37 138.4(4) . . ?
C42 Co2B B37 122.9(4) . . ?
C31 Co2B B47 93.6(4) . . ?
B44 Co2B B47 84.6(4) . . ?
C32 Co2B B47 123.2(4) . . ?
C41 Co2B B47 82.4(4) . . ?
B34 Co2B B47 98.8(4) . . ?
B48 Co2B B47 50.0(4) . . ?
C42 Co2B B47 48.8(4) . . ?
B37 Co2B B47 170.5(4) . . ?
C31 Co2B B38 84.5(4) . . ?
B44 Co2B B38 92.7(4) . . ?
C32 Co2B B38 84.7(4) . . ?
C41 Co2B B38 124.7(4) . . ?
B34 Co2B B38 50.1(4) . . ?
B48 Co2B B38 98.1(4) . . ?
C42 Co2B B38 170.7(4) . . ?
B37 Co2B B38 50.3(4) . . ?
B47 Co2B B38 138.6(4) . . ?
C51 Co3C C62 127.9(4) . . ?
C51 Co3C C61 175.4(4) . . ?
C62 Co3C C61 48.3(3) . . ?
C51 Co3C C52 47.4(4) . . ?
C62 Co3C C52 94.9(4) . . ?
C61 Co3C C52 128.2(4) . . ?
C51 Co3C B67 95.3(4) . . ?
C62 Co3C B67 47.5(3) . . ?
C61 Co3C B67 83.2(4) . . ?
C52 Co3C B67 96.0(4) . . ?
C51 Co3C B57 84.2(4) . . ?
C62 Co3C B57 95.3(4) . . ?
C61 Co3C B57 93.3(4) . . ?
C52 Co3C B57 49.2(4) . . ?
B67 Co3C B57 130.5(4) . . ?
C51 Co3C B54 49.4(4) . . ?
C62 Co3C B54 176.1(4) . . ?
C61 Co3C B54 134.6(4) . . ?
C52 Co3C B54 84.7(4) . . ?
B67 Co3C B54 128.7(4) . . ?
B57 Co3C B54 87.4(5) . . ?
C51 Co3C B64 134.0(4) . . ?
C62 Co3C B64 84.9(4) . . ?
C61 Co3C B64 50.4(3) . . ?
C52 Co3C B64 178.1(4) . . ?
B67 Co3C B64 85.2(4) . . ?
B57 Co3C B64 129.0(4) . . ?
B54 Co3C B64 95.7(4) . . ?
C51 Co3C B68 96.7(4) . . ?
C62 Co3C B68 83.4(4) . . ?
C61 Co3C B68 85.7(4) . . ?
C52 Co3C B68 131.0(4) . . ?
B67 Co3C B68 48.5(4) . . ?
B57 Co3C B68 178.7(5) . . ?
B54 Co3C B68 93.9(4) . . ?
B64 Co3C B68 50.9(3) . . ?
C51 Co3C B58 85.4(4) . . ?
C62 Co3C B58 132.8(4) . . ?
C61 Co3C B58 96.1(4) . . ?
C52 Co3C B58 85.4(4) . . ?
B67 Co3C B58 178.5(4) . . ?
B57 Co3C B58 50.9(5) . . ?
B54 Co3C B58 51.1(4) . . ?
B64 Co3C B58 93.4(4) . . ?
B68 Co3C B58 130.1(4) . . ?
C12 C11 B15 111.1(8) . . ?
C12 C11 B14 112.4(7) . . ?
B15 C11 B14 64.3(7) . . ?
C12 C11 B16 61.2(6) . . ?
B15 C11 B16 62.5(7) . . ?
B14 C11 B16 116.5(8) . . ?
C12 C11 Co1A 66.8(4) . . ?
B15 C11 Co1A 125.9(7) . . ?
B14 C11 Co1A 67.6(5) . . ?
B16 C11 Co1A 124.6(7) . . ?
C12 C11 H11 121.9 . . ?
B15 C11 H11 116.2 . . ?
B14 C11 H11 117.3 . . ?
B16 C11 H11 115.6 . . ?
Co1A C11 H11 106.8 . . ?
C11 C12 B111 111.7(8) . . ?
C11 C12 B16 62.9(7) . . ?
B111 C12 B16 61.9(7) . . ?
C11 C12 B17 111.8(7) . . ?
B111 C12 B17 64.4(6) . . ?
B16 C12 B17 116.3(7) . . ?
C11 C12 Co1A 66.5(5) . . ?
B111 C12 Co1A 125.9(6) . . ?
B16 C12 Co1A 125.9(7) . . ?
B17 C12 Co1A 67.1(5) . . ?
C11 C12 H12 121.4 . . ?
B111 C12 H12 116.3 . . ?
B16 C12 H12 114.8 . . ?
B17 C12 H12 118.1 . . ?
Co1A C12 H12 106.7 . . ?
C11 B14 B19 101.8(9) . . ?
C11 B14 B15 56.9(6) . . ?
B19 B14 B15 58.6(6) . . ?
C11 B14 B18 105.0(8) . . ?
B19 B14 B18 60.2(6) . . ?
B15 B14 B18 107.5(8) . . ?
C11 B14 Co1A 63.2(4) . . ?
B19 B14 Co1A 117.5(7) . . ?
B15 B14 Co1A 115.4(7) . . ?
B18 B14 Co1A 66.3(4) . . ?
C11 B14 H14 126.9 . . ?
B19 B14 H14 122.0 . . ?
B15 B14 H14 121.6 . . ?
B18 B14 H14 121.6 . . ?
Co1A B14 H14 112.1 . . ?
C11 B15 B110 105.8(8) . . ?
C11 B15 B19 104.3(7) . . ?
B110 B15 B19 60.3(7) . . ?
C11 B15 B16 60.0(7) . . ?
B110 B15 B16 60.3(7) . . ?
B19 B15 B16 108.6(9) . . ?
C11 B15 B14 58.8(6) . . ?
B110 B15 B14 109.3(8) . . ?
B19 B15 B14 59.9(6) . . ?
B16 B15 B14 109.8(8) . . ?
C11 B15 H15 124.5 . . ?
B110 B15 H15 121.7 . . ?
B19 B15 H15 122.7 . . ?
B16 B15 H15 120.4 . . ?
B14 B15 H15 120.7 . . ?
C12 B16 C11 55.9(6) . . ?
C12 B16 B111 59.0(6) . . ?
C11 B16 B111 103.9(7) . . ?
C12 B16 B110 104.6(8) . . ?
C11 B16 B110 102.9(8) . . ?
B111 B16 B110 61.2(7) . . ?
C12 B16 B15 102.9(8) . . ?
C11 B16 B15 57.5(7) . . ?
B111 B16 B15 107.8(8) . . ?
B110 B16 B15 59.0(7) . . ?
C12 B16 H16 125.1 . . ?
C11 B16 H16 126.0 . . ?
B111 B16 H16 121.5 . . ?
B110 B16 H16 123.2 . . ?
B15 B16 H16 123.2 . . ?
C12 B17 B112 102.0(7) . . ?
C12 B17 B18 105.7(7) . . ?
B112 B17 B18 59.7(6) . . ?
C12 B17 B111 57.1(6) . . ?
B112 B17 B111 59.0(6) . . ?
B18 B17 B111 108.1(8) . . ?
C12 B17 Co1A 63.5(5) . . ?
B112 B17 Co1A 117.5(7) . . ?
B18 B17 Co1A 66.8(5) . . ?
B111 B17 Co1A 116.1(6) . . ?
C12 B17 H17 126.6 . . ?
B112 B17 H17 122.2 . . ?
B18 B17 H17 121.3 . . ?
B111 B17 H17 121.1 . . ?
Co1A B17 H17 111.7 . . ?
O11A B18 B112 113.0(7) . . ?
O11A B18 B19 117.8(7) . . ?
B112 B18 B19 58.5(6) . . ?
O11A B18 B17 122.0(7) . . ?
B112 B18 B17 59.6(6) . . ?
B19 B18 B17 105.2(7) . . ?
O11A B18 B14 129.8(8) . . ?
B112 B18 B14 105.0(7) . . ?
B19 B18 B14 58.4(6) . . ?
B17 B18 B14 105.0(7) . . ?
O11A B18 Co1A 123.4(6) . . ?
B112 B18 Co1A 113.8(6) . . ?
B19 B18 Co1A 112.9(6) . . ?
B17 B18 Co1A 62.6(4) . . ?
B14 B18 Co1A 62.7(4) . . ?
B110 B19 B15 59.3(7) . . ?
B110 B19 B112 60.8(6) . . ?
B15 B19 B112 107.8(8) . . ?
B110 B19 B14 109.7(8) . . ?
B15 B19 B14 61.5(7) . . ?
B112 B19 B14 108.7(7) . . ?
B110 B19 B18 110.7(8) . . ?
B15 B19 B18 110.9(7) . . ?
B112 B19 B18 60.3(6) . . ?
B14 B19 B18 61.4(6) . . ?
B110 B19 H19 120.7 . . ?
B15 B19 H19 121.2 . . ?
B112 B19 H19 122.0 . . ?
B14 B19 H19 120.5 . . ?
B18 B19 H19 119.6 . . ?
B19 B112 B111 107.5(8) . . ?
B19 B112 B110 59.3(7) . . ?
B111 B112 B110 60.0(6) . . ?
B19 B112 B17 108.2(8) . . ?
B111 B112 B17 61.2(6) . . ?
B110 B112 B17 109.1(7) . . ?
B19 B112 B18 61.2(6) . . ?
B111 B112 B18 110.7(7) . . ?
B110 B112 B18 110.2(8) . . ?
B17 B112 B18 60.7(6) . . ?
B19 B112 H112 122.4 . . ?
B111 B112 H112 121.0 . . ?
B110 B112 H112 121.2 . . ?
B17 B112 H112 121.1 . . ?
B18 B112 H112 119.5 . . ?
B15 B110 B19 60.4(7) . . ?
B15 B110 B16 60.7(7) . . ?
B19 B110 B16 109.0(9) . . ?
B15 B110 B112 107.9(8) . . ?
B19 B110 B112 59.9(6) . . ?
B16 B110 B112 107.6(8) . . ?
B15 B110 B111 107.5(8) . . ?
B19 B110 B111 107.9(8) . . ?
B16 B110 B111 59.0(7) . . ?
B112 B110 B111 60.0(6) . . ?
B15 B110 H110 121.5 . . ?
B19 B110 H110 121.2 . . ?
B16 B110 H110 121.6 . . ?
B112 B110 H110 122.0 . . ?
B111 B110 H110 122.4 . . ?
C12 B111 B16 59.2(6) . . ?
C12 B111 B112 103.6(8) . . ?
B16 B111 B112 108.3(9) . . ?
C12 B111 B110 103.8(9) . . ?
B16 B111 B110 59.9(7) . . ?
B112 B111 B110 60.0(6) . . ?
C12 B111 B17 58.5(5) . . ?
B16 B111 B17 109.0(8) . . ?
B112 B111 B17 59.7(6) . . ?
B110 B111 B17 107.9(8) . . ?
C12 B111 H111 125.5 . . ?
B16 B111 H111 120.7 . . ?
B112 B111 H111 122.7 . . ?
B110 B111 H111 122.7 . . ?
B17 B111 H111 121.2 . . ?
C22 C21 B24 111.7(8) . . ?
C22 C21 B25 111.6(8) . . ?
B24 C21 B25 63.5(6) . . ?
C22 C21 B26 62.4(7) . . ?
B24 C21 B26 114.8(8) . . ?
B25 C21 B26 61.7(7) . . ?
C22 C21 Co1A 67.1(5) . . ?
B24 C21 Co1A 66.5(5) . . ?
B25 C21 Co1A 124.5(7) . . ?
B26 C21 Co1A 125.3(7) . . ?
C22 C21 H21 120.8 . . ?
B24 C21 H21 119.0 . . ?
B25 C21 H21 116.9 . . ?
B26 C21 H21 115.6 . . ?
Co1A C21 H21 107.2 . . ?
C21 C22 B211 111.7(8) . . ?
C21 C22 B27 111.6(8) . . ?
B211 C22 B27 63.5(7) . . ?
C21 C22 B26 62.3(7) . . ?
B211 C22 B26 61.9(7) . . ?
B27 C22 B26 114.7(9) . . ?
C21 C22 Co1A 67.0(5) . . ?
B211 C22 Co1A 124.7(7) . . ?
B27 C22 Co1A 66.6(5) . . ?
B26 C22 Co1A 125.1(7) . . ?
C21 C22 H22 120.9 . . ?
B211 C22 H22 116.7 . . ?
B27 C22 H22 119.0 . . ?
B26 C22 H22 115.7 . . ?
Co1A C22 H22 107.2 . . ?
C21 B24 B29 104.0(8) . . ?
C21 B24 B28 106.3(8) . . ?
B29 B24 B28 61.6(6) . . ?
C21 B24 B25 58.6(6) . . ?
B29 B24 B25 58.8(6) . . ?
B28 B24 B25 109.2(8) . . ?
C21 B24 Co1A 65.1(5) . . ?
B29 B24 Co1A 119.3(7) . . ?
B28 B24 Co1A 65.4(5) . . ?
B25 B24 Co1A 118.8(7) . . ?
C21 B24 H24 125.2 . . ?
B29 B24 H24 120.9 . . ?
B28 B24 H24 121.4 . . ?
B25 B24 H24 119.9 . . ?
Co1A B24 H24 110.6 . . ?
C21 B25 B29 104.6(8) . . ?
C21 B25 B26 59.7(7) . . ?
B29 B25 B26 108.8(9) . . ?
C21 B25 B210 105.5(9) . . ?
B29 B25 B210 60.2(7) . . ?
B26 B25 B210 60.5(8) . . ?
C21 B25 B24 57.9(6) . . ?
B29 B25 B24 60.2(6) . . ?
B26 B25 B24 108.5(8) . . ?
B210 B25 B24 108.4(8) . . ?
C21 B25 H25 124.7 . . ?
B29 B25 H25 122.2 . . ?
B26 B25 H25 120.6 . . ?
B210 B25 H25 121.9 . . ?
B24 B25 H25 121.6 . . ?
C21 B26 C22 55.3(6) . . ?
C21 B26 B25 58.6(7) . . ?
C22 B26 B25 103.4(8) . . ?
C21 B26 B210 104.2(9) . . ?
C22 B26 B210 104.8(8) . . ?
B25 B26 B210 59.9(7) . . ?
C21 B26 B211 103.9(8) . . ?
C22 B26 B211 59.0(7) . . ?
B25 B26 B211 108.5(9) . . ?
B210 B26 B211 60.9(7) . . ?
C21 B26 H26 125.6 . . ?
C22 B26 H26 125.4 . . ?
B25 B26 H26 122.3 . . ?
B210 B26 H26 122.6 . . ?
B211 B26 H26 121.6 . . ?
C22 B27 B212 103.6(8) . . ?
C22 B27 B28 104.2(8) . . ?
B212 B27 B28 60.7(7) . . ?
C22 B27 B211 58.3(7) . . ?
B212 B27 B211 59.7(7) . . ?
B28 B27 B211 108.6(8) . . ?
C22 B27 Co1A 64.2(5) . . ?
B212 B27 Co1A 117.9(7) . . ?
B28 B27 Co1A 64.5(5) . . ?
B211 B27 Co1A 117.8(7) . . ?
C22 B27 H27 126.1 . . ?
B212 B27 H27 120.9 . . ?
B28 B27 H27 122.6 . . ?
B211 B27 H27 119.7 . . ?
Co1A B27 H27 111.8 . . ?
B24 B28 B27 106.1(8) . . ?
B24 B28 B212 106.1(8) . . ?
B27 B28 B212 58.8(6) . . ?
B24 B28 B29 59.1(6) . . ?
B27 B28 B29 105.9(8) . . ?
B212 B28 B29 59.4(6) . . ?
B24 B28 Co1A 64.2(5) . . ?
B27 B28 Co1A 64.3(5) . . ?
B212 B28 Co1A 116.1(7) . . ?
B29 B28 Co1A 116.2(7) . . ?
B24 B28 H28 123.4 . . ?
B27 B28 H28 123.6 . . ?
B212 B28 H28 121.2 . . ?
B29 B28 H28 121.1 . . ?
Co1A B28 H28 112.9 . . ?
B25 B29 B210 60.3(7) . . ?
B25 B29 B24 61.0(6) . . ?
B210 B29 B24 109.1(9) . . ?
B25 B29 B212 108.1(9) . . ?
B210 B29 B212 60.5(7) . . ?
B24 B29 B212 107.0(8) . . ?
B25 B29 B28 109.2(8) . . ?
B210 B29 B28 109.8(8) . . ?
B24 B29 B28 59.3(6) . . ?
B212 B29 B28 60.2(6) . . ?
B25 B29 H29 121.0 . . ?
B210 B29 H29 120.5 . . ?
B24 B29 H29 121.9 . . ?
B212 B29 H29 122.2 . . ?
B28 B29 H29 121.0 . . ?
B29 B210 B25 59.5(7) . . ?
B29 B210 B26 107.7(8) . . ?
B25 B210 B26 59.7(7) . . ?
B29 B210 B212 60.8(7) . . ?
B25 B210 B212 107.7(8) . . ?
B26 B210 B212 107.4(9) . . ?
B29 B210 B211 108.4(8) . . ?
B25 B210 B211 107.3(9) . . ?
B26 B210 B211 59.6(8) . . ?
B212 B210 B211 59.8(7) . . ?
B29 B210 H210 121.4 . . ?
B25 B210 H210 122.3 . . ?
B26 B210 H210 122.2 . . ?
B212 B210 H210 121.7 . . ?
B211 B210 H210 121.9 . . ?
C22 B211 B26 59.1(7) . . ?
C22 B211 B212 103.1(9) . . ?
B26 B211 B212 107.4(10) . . ?
C22 B211 B210 103.7(9) . . ?
B26 B211 B210 59.5(7) . . ?
B212 B211 B210 59.9(7) . . ?
C22 B211 B27 58.3(6) . . ?
B26 B211 B27 108.1(9) . . ?
B212 B211 B27 59.1(7) . . ?
B210 B211 B27 107.2(9) . . ?
C22 B211 H211 125.4 . . ?
B26 B211 H211 121.3 . . ?
B212 B211 H211 123.2 . . ?
B210 B211 H211 122.9 . . ?
B27 B211 H211 121.8 . . ?
B27 B212 B211 61.2(7) . . ?
B27 B212 B210 109.2(9) . . ?
B211 B212 B210 60.3(7) . . ?
B27 B212 B29 108.1(8) . . ?
B211 B212 B29 107.2(9) . . ?
B210 B212 B29 58.7(7) . . ?
B27 B212 B28 60.5(6) . . ?
B211 B212 B28 109.7(9) . . ?
B210 B212 B28 108.6(8) . . ?
B29 B212 B28 60.4(6) . . ?
B27 B212 H212 120.8 . . ?
B211 B212 H212 121.1 . . ?
B210 B212 H212 121.7 . . ?
B29 B212 H212 122.7 . . ?
B28 B212 H212 120.7 . . ?
C32 C31 B35 110.5(7) . . ?
C32 C31 B34 111.6(7) . . ?
B35 C31 B34 64.3(6) . . ?
C32 C31 B36 61.7(6) . . ?
B35 C31 B36 61.5(6) . . ?
B34 C31 B36 115.5(7) . . ?
C32 C31 Co2B 67.0(4) . . ?
B35 C31 Co2B 125.6(6) . . ?
B34 C31 Co2B 67.3(5) . . ?
B36 C31 Co2B 125.1(6) . . ?
C32 C31 H31 121.9 . . ?
B35 C31 H31 116.8 . . ?
B34 C31 H31 118.1 . . ?
B36 C31 H31 115.9 . . ?
Co2B C31 H31 106.6 . . ?
C31 C32 B311 112.1(8) . . ?
C31 C32 B36 62.0(6) . . ?
B311 C32 B36 62.8(6) . . ?
C31 C32 B37 111.1(7) . . ?
B311 C32 B37 62.9(6) . . ?
B36 C32 B37 114.7(7) . . ?
C31 C32 Co2B 66.0(4) . . ?
B311 C32 Co2B 125.7(6) . . ?
B36 C32 Co2B 124.5(6) . . ?
B37 C32 Co2B 68.0(4) . . ?
C31 C32 H32 121.6 . . ?
B311 C32 H32 116.0 . . ?
B36 C32 H32 115.7 . . ?
B37 C32 H32 119.0 . . ?
Co2B C32 H32 106.9 . . ?
C31 B34 B39 103.7(7) . . ?
C31 B34 B38 106.4(7) . . ?
B39 B34 B38 60.4(6) . . ?
C31 B34 B35 57.2(6) . . ?
B39 B34 B35 59.4(6) . . ?
B38 B34 B35 108.3(7) . . ?
C31 B34 Co2B 63.4(5) . . ?
B39 B34 Co2B 119.0(6) . . ?
B38 B34 Co2B 67.2(5) . . ?
B35 B34 Co2B 115.9(7) . . ?
C31 B34 H34 126.0 . . ?
B39 B34 H34 120.8 . . ?
B38 B34 H34 120.9 . . ?
B35 B34 H34 121.4 . . ?
Co2B B34 H34 111.4 . . ?
C31 B35 B36 60.0(6) . . ?
C31 B35 B310 106.2(8) . . ?
B36 B35 B310 60.9(6) . . ?
C31 B35 B39 105.2(7) . . ?
B36 B35 B39 109.7(8) . . ?
B310 B35 B39 60.6(6) . . ?
C31 B35 B34 58.5(6) . . ?
B36 B35 B34 109.5(8) . . ?
B310 B35 B34 108.8(7) . . ?
B39 B35 B34 60.0(6) . . ?
C31 B35 H35 124.2 . . ?
B36 B35 H35 120.0 . . ?
B310 B35 H35 121.5 . . ?
B39 B35 H35 121.9 . . ?
B34 B35 H35 121.2 . . ?
C32 B36 C31 56.3(5) . . ?
C32 B36 B35 103.8(7) . . ?
C31 B36 B35 58.5(6) . . ?
C32 B36 B310 104.4(7) . . ?
C31 B36 B310 104.2(8) . . ?
B35 B36 B310 59.7(6) . . ?
C32 B36 B311 58.1(6) . . ?
C31 B36 B311 103.7(7) . . ?
B35 B36 B311 108.1(8) . . ?
B310 B36 B311 60.8(6) . . ?
C32 B36 H36 125.3 . . ?
C31 B36 H36 125.3 . . ?
B35 B36 H36 122.3 . . ?
B310 B36 H36 122.8 . . ?
B311 B36 H36 122.1 . . ?
C32 B37 B312 104.2(7) . . ?
C32 B37 B311 57.7(5) . . ?
B312 B37 B311 60.6(6) . . ?
C32 B37 B38 106.1(7) . . ?
B312 B37 B38 61.0(5) . . ?
B311 B37 B38 110.2(7) . . ?
C32 B37 Co2B 63.1(4) . . ?
B312 B37 Co2B 118.8(6) . . ?
B311 B37 Co2B 116.6(6) . . ?
B38 B37 Co2B 66.2(4) . . ?
C32 B37 H37 126.2 . . ?
B312 B37 H37 120.2 . . ?
B311 B37 H37 119.8 . . ?
B38 B37 H37 120.7 . . ?
Co2B B37 H37 112.0 . . ?
O11B B38 B34 131.6(8) . . ?
O11B B38 B39 118.8(7) . . ?
B34 B38 B39 59.7(6) . . ?
O11B B38 B312 112.8(7) . . ?
B34 B38 B312 105.5(7) . . ?
B39 B38 B312 58.9(6) . . ?
O11B B38 B37 120.2(7) . . ?
B34 B38 B37 104.8(7) . . ?
B39 B38 B37 104.7(7) . . ?
B312 B38 B37 57.9(5) . . ?
O11B B38 Co2B 121.6(6) . . ?
B34 B38 Co2B 62.7(4) . . ?
B39 B38 Co2B 114.6(6) . . ?
B312 B38 Co2B 113.8(6) . . ?
B37 B38 Co2B 63.5(4) . . ?
B310 B39 B312 60.0(6) . . ?
B310 B39 B35 58.6(6) . . ?
B312 B39 B35 106.2(8) . . ?
B310 B39 B34 107.8(8) . . ?
B312 B39 B34 107.1(7) . . ?
B35 B39 B34 60.7(6) . . ?
B310 B39 B38 109.7(8) . . ?
B312 B39 B38 60.8(6) . . ?
B35 B39 B38 108.9(7) . . ?
B34 B39 B38 59.9(6) . . ?
B310 B39 H39 121.6 . . ?
B312 B39 H39 122.5 . . ?
B35 B39 H39 122.4 . . ?
B34 B39 H39 121.9 . . ?
B38 B39 H39 120.3 . . ?
B35 B310 B36 59.4(6) . . ?
B35 B310 B39 60.8(6) . . ?
B36 B310 B39 108.8(8) . . ?
B35 B310 B312 108.0(8) . . ?
B36 B310 B312 108.1(8) . . ?
B39 B310 B312 60.1(6) . . ?
B35 B310 B311 107.0(8) . . ?
B36 B310 B311 59.8(6) . . ?
B39 B310 B311 108.2(8) . . ?
B312 B310 B311 60.0(6) . . ?
B35 B310 H310 122.1 . . ?
B36 B310 H310 121.7 . . ?
B39 B310 H310 121.0 . . ?
B312 B310 H310 121.7 . . ?
B311 B310 H310 122.2 . . ?
C32 B311 B36 59.1(6) . . ?
C32 B311 B37 59.4(5) . . ?
B36 B311 B37 108.8(7) . . ?
C32 B311 B312 104.3(7) . . ?
B36 B311 B312 107.6(8) . . ?
B37 B311 B312 59.1(5) . . ?
C32 B311 B310 104.1(8) . . ?
B36 B311 B310 59.4(6) . . ?
B37 B311 B310 107.2(7) . . ?
B312 B311 B310 59.7(6) . . ?
C32 B311 H311 124.6 . . ?
B36 B311 H311 121.2 . . ?
B37 B311 H311 121.4 . . ?
B312 B311 H311 122.9 . . ?
B310 B311 H311 123.1 . . ?
B37 B312 B310 108.4(7) . . ?
B37 B312 B39 108.3(7) . . ?
B310 B312 B39 60.0(6) . . ?
B37 B312 B311 60.2(6) . . ?
B310 B312 B311 60.3(6) . . ?
B39 B312 B311 108.3(7) . . ?
B37 B312 B38 61.1(5) . . ?
B310 B312 B38 109.3(7) . . ?
B39 B312 B38 60.3(6) . . ?
B311 B312 B38 109.9(7) . . ?
B37 B312 H312 121.4 . . ?
B310 B312 H312 121.4 . . ?
B39 B312 H312 121.8 . . ?
B311 B312 H312 121.1 . . ?
B38 B312 H312 120.3 . . ?
C42 C41 B44 111.5(7) . . ?
C42 C41 B45 112.6(8) . . ?
B44 C41 B45 63.6(6) . . ?
C42 C41 B46 62.3(6) . . ?
B44 C41 B46 113.9(8) . . ?
B45 C41 B46 61.8(6) . . ?
C42 C41 Co2B 68.5(5) . . ?
B44 C41 Co2B 65.9(5) . . ?
B45 C41 Co2B 125.1(6) . . ?
B46 C41 Co2B 126.3(6) . . ?
C42 C41 H41 120.0 . . ?
B44 C41 H41 120.1 . . ?
B45 C41 H41 116.3 . . ?
B46 C41 H41 115.8 . . ?
Co2B C41 H41 106.4 . . ?
C41 C42 B411 107.7(8) . . ?
C41 C42 B46 60.9(6) . . ?
B411 C42 B46 60.2(7) . . ?
C41 C42 B47 108.8(8) . . ?
B411 C42 B47 63.2(7) . . ?
B46 C42 B47 112.8(9) . . ?
C41 C42 Co2B 65.1(5) . . ?
B411 C42 Co2B 122.6(7) . . ?
B46 C42 Co2B 121.9(7) . . ?
B47 C42 Co2B 66.5(5) . . ?
C41 C42 H42 123.6 . . ?
B411 C42 H42 118.6 . . ?
B46 C42 H42 117.5 . . ?
B47 C42 H42 119.6 . . ?
Co2B C42 H42 109.0 . . ?
C41 B44 B49 108.2(7) . . ?
C41 B44 B48 109.0(7) . . ?
B49 B44 B48 61.5(6) . . ?
C41 B44 B45 59.5(6) . . ?
B49 B44 B45 61.9(6) . . ?
B48 B44 B45 112.1(7) . . ?
C41 B44 Co2B 66.7(5) . . ?
B49 B44 Co2B 122.4(6) . . ?
B48 B44 Co2B 66.7(5) . . ?
B45 B44 Co2B 122.1(6) . . ?
C41 B44 H44 123.2 . . ?
B49 B44 H44 118.4 . . ?
B48 B44 H44 120.5 . . ?
B45 B44 H44 117.6 . . ?
Co2B B44 H44 108.3 . . ?
C41 B45 B46 59.6(6) . . ?
C41 B45 B44 56.9(5) . . ?
B46 B45 B44 106.6(8) . . ?
C41 B45 B410 105.3(8) . . ?
B46 B45 B410 60.3(7) . . ?
B44 B45 B410 106.8(8) . . ?
C41 B45 B49 103.1(8) . . ?
B46 B45 B49 108.9(8) . . ?
B44 B45 B49 58.0(6) . . ?
B410 B45 B49 61.4(6) . . ?
C41 B45 H45 125.2 . . ?
B46 B45 H45 120.9 . . ?
B44 B45 H45 123.7 . . ?
B410 B45 H45 121.6 . . ?
B49 B45 H45 122.6 . . ?
C41 B46 B411 103.5(8) . . ?
C41 B46 C42 56.8(6) . . ?
B411 B46 C42 59.0(7) . . ?
C41 B46 B45 58.6(6) . . ?
B411 B46 B45 107.9(9) . . ?
C42 B46 B45 105.5(8) . . ?
C41 B46 B410 104.6(8) . . ?
B411 B46 B410 60.2(7) . . ?
C42 B46 B410 106.2(9) . . ?
B45 B46 B410 60.3(6) . . ?
C41 B46 H46 125.4 . . ?
B411 B46 H46 122.6 . . ?
C42 B46 H46 123.7 . . ?
B45 B46 H46 121.8 . . ?
B410 B46 H46 122.3 . . ?
C42 B47 B412 104.6(8) . . ?
C42 B47 B48 105.7(7) . . ?
B412 B47 B48 60.7(6) . . ?
C42 B47 B411 57.2(6) . . ?
B412 B47 B411 59.6(7) . . ?
B48 B47 B411 107.5(8) . . ?
C42 B47 Co2B 64.8(5) . . ?
B412 B47 Co2B 117.3(7) . . ?
B48 B47 Co2B 64.0(4) . . ?
B411 B47 Co2B 115.9(7) . . ?
C42 B47 H47 125.0 . . ?
B412 B47 H47 120.6 . . ?
B48 B47 H47 122.5 . . ?
B411 B47 H47 121.3 . . ?
Co2B B47 H47 112.6 . . ?
B44 B48 B49 58.4(6) . . ?
B44 B48 B47 104.9(7) . . ?
B49 B48 B47 107.2(8) . . ?
B44 B48 B412 104.5(8) . . ?
B49 B48 B412 60.1(6) . . ?
B47 B48 B412 58.9(6) . . ?
B44 B48 Co2B 63.2(4) . . ?
B49 B48 Co2B 116.4(7) . . ?
B47 B48 Co2B 65.9(5) . . ?
B412 B48 Co2B 117.4(7) . . ?
B44 B48 H48 125.5 . . ?
B49 B48 H48 120.5 . . ?
B47 B48 H48 122.9 . . ?
B412 B48 H48 121.1 . . ?
Co2B B48 H48 112.2 . . ?
B44 B49 B48 60.1(6) . . ?
B44 B49 B412 106.1(8) . . ?
B48 B49 B412 60.4(6) . . ?
B44 B49 B45 60.1(6) . . ?
B48 B49 B45 109.5(8) . . ?
B412 B49 B45 106.6(8) . . ?
B44 B49 B410 106.2(8) . . ?
B48 B49 B410 109.3(8) . . ?
B412 B49 B410 60.0(6) . . ?
B45 B49 B410 58.5(6) . . ?
B44 B49 H49 123.0 . . ?
B48 B49 H49 120.1 . . ?
B412 B49 H49 122.7 . . ?
B45 B49 H49 122.0 . . ?
B410 B49 H49 122.2 . . ?
B411 B410 B46 58.8(7) . . ?
B411 B410 B45 106.0(8) . . ?
B46 B410 B45 59.4(6) . . ?
B411 B410 B412 60.0(7) . . ?
B46 B410 B412 107.1(9) . . ?
B45 B410 B412 107.1(8) . . ?
B411 B410 B49 106.5(9) . . ?
B46 B410 B49 107.0(8) . . ?
B45 B410 B49 60.0(6) . . ?
B412 B410 B49 59.2(6) . . ?
B411 B410 H410 122.9 . . ?
B46 B410 H410 122.5 . . ?
B45 B410 H410 122.4 . . ?
B412 B410 H410 122.1 . . ?
B49 B410 H410 122.3 . . ?
C42 B411 B46 60.8(7) . . ?
C42 B411 B410 108.2(8) . . ?
B46 B411 B410 61.0(7) . . ?
C42 B411 B412 105.9(8) . . ?
B46 B411 B412 110.0(8) . . ?
B410 B411 B412 61.5(7) . . ?
C42 B411 B47 59.7(6) . . ?
B46 B411 B47 110.4(8) . . ?
B410 B411 B47 109.5(8) . . ?
B412 B411 B47 58.8(7) . . ?
C42 B411 H411 122.8 . . ?
B46 B411 H411 119.6 . . ?
B410 B411 H411 120.5 . . ?
B412 B411 H411 122.1 . . ?
B47 B411 H411 121.1 . . ?
B47 B412 B411 61.5(7) . . ?
B47 B412 B49 108.0(8) . . ?
B411 B412 B49 106.7(8) . . ?
B47 B412 B48 60.4(6) . . ?
B411 B412 B48 108.8(8) . . ?
B49 B412 B48 59.6(6) . . ?
B47 B412 B410 109.3(8) . . ?
B411 B412 B410 58.6(7) . . ?
B49 B412 B410 60.8(6) . . ?
B48 B412 B410 109.3(8) . . ?
B47 B412 H412 120.6 . . ?
B411 B412 H412 122.2 . . ?
B49 B412 H412 122.4 . . ?
B48 B412 H412 121.1 . . ?
B410 B412 H412 121.1 . . ?
C52 C51 B55 110.4(8) . . ?
C52 C51 B54 112.2(7) . . ?
B55 C51 B54 63.5(6) . . ?
C52 C51 B56 60.3(7) . . ?
B55 C51 B56 62.9(8) . . ?
B54 C51 B56 116.1(9) . . ?
C52 C51 Co3C 67.0(4) . . ?
B55 C51 Co3C 124.6(7) . . ?
B54 C51 Co3C 67.3(4) . . ?
B56 C51 Co3C 123.8(7) . . ?
C52 C51 H51 122.1 . . ?
B55 C51 H51 116.8 . . ?
B54 C51 H51 117.7 . . ?
B56 C51 H51 115.9 . . ?
Co3C C51 H51 107.4 . . ?
C51 C52 B511 112.6(9) . . ?
C51 C52 B56 62.3(7) . . ?
B511 C52 B56 63.5(7) . . ?
C51 C52 B57 110.4(8) . . ?
B511 C52 B57 63.3(7) . . ?
B56 C52 B57 115.5(9) . . ?
C51 C52 Co3C 65.6(4) . . ?
B511 C52 Co3C 124.8(8) . . ?
B56 C52 Co3C 124.3(7) . . ?
B57 C52 Co3C 66.7(5) . . ?
C51 C52 H52 121.7 . . ?
B511 C52 H52 115.6 . . ?
B56 C52 H52 114.9 . . ?
B57 C52 H52 119.3 . . ?
Co3C C52 H52 108.0 . . ?
C51 B54 B55 57.5(6) . . ?
C51 B54 B59 103.0(8) . . ?
B55 B54 B59 59.0(6) . . ?
C51 B54 B58 105.6(8) . . ?
B55 B54 B58 108.1(8) . . ?
B59 B54 B58 60.6(6) . . ?
C51 B54 Co3C 63.3(5) . . ?
B55 B54 Co3C 115.7(8) . . ?
B59 B54 Co3C 117.5(7) . . ?
B58 B54 Co3C 65.7(5) . . ?
C51 B54 H54 126.1 . . ?
B55 B54 H54 121.1 . . ?
B59 B54 H54 121.4 . . ?
B58 B54 H54 121.5 . . ?
Co3C B54 H54 112.4 . . ?
C51 B55 B510 105.9(10) . . ?
C51 B55 B59 105.4(8) . . ?
B510 B55 B59 60.7(7) . . ?
C51 B55 B56 59.4(7) . . ?
B510 B55 B56 60.4(8) . . ?
B59 B55 B56 109.1(9) . . ?
C51 B55 B54 59.0(6) . . ?
B510 B55 B54 109.7(8) . . ?
B59 B55 B54 60.5(6) . . ?
B56 B55 B54 109.5(9) . . ?
C51 B55 H55 124.3 . . ?
B510 B55 H55 121.5 . . ?
B59 B55 H55 121.8 . . ?
B56 B55 H55 120.7 . . ?
B54 B55 H55 120.5 . . ?
C52 B56 C51 57.3(6) . . ?
C52 B56 B511 57.5(7) . . ?
C51 B56 B511 103.9(8) . . ?
C52 B56 B510 104.7(9) . . ?
C51 B56 B510 103.6(9) . . ?
B511 B56 B510 61.4(8) . . ?
C52 B56 B55 103.8(8) . . ?
C51 B56 B55 57.7(7) . . ?
B511 B56 B55 107.8(10) . . ?
B510 B56 B55 59.2(8) . . ?
C52 B56 H56 124.9 . . ?
C51 B56 H56 125.3 . . ?
B511 B56 H56 122.1 . . ?
B510 B56 H56 122.9 . . ?
B55 B56 H56 122.9 . . ?
C52 B57 B512 104.4(8) . . ?
C52 B57 B511 56.8(6) . . ?
B512 B57 B511 61.0(7) . . ?
C52 B57 B58 106.7(7) . . ?
B512 B57 B58 61.8(7) . . ?
B511 B57 B58 110.8(9) . . ?
C52 B57 Co3C 64.2(5) . . ?
B512 B57 Co3C 119.3(7) . . ?
B511 B57 Co3C 116.6(7) . . ?
B58 B57 Co3C 65.8(5) . . ?
C52 B57 H57 126.1 . . ?
B512 B57 H57 119.8 . . ?
B511 B57 H57 120.0 . . ?
B58 B57 H57 120.3 . . ?
Co3C B57 H57 111.7 . . ?
O11C B58 B57 123.8(7) . . ?
O11C B58 B54 126.0(8) . . ?
B57 B58 B54 105.1(7) . . ?
O11C B58 B59 120.1(9) . . ?
B57 B58 B59 104.3(8) . . ?
B54 B58 B59 59.1(6) . . ?
O11C B58 B512 118.5(8) . . ?
B57 B58 B512 57.1(7) . . ?
B54 B58 B512 105.9(7) . . ?
B59 B58 B512 59.6(6) . . ?
O11C B58 Co3C 118.0(6) . . ?
B57 B58 Co3C 63.3(5) . . ?
B54 B58 Co3C 63.2(5) . . ?
B59 B58 Co3C 114.2(6) . . ?
B512 B58 Co3C 113.3(7) . . ?
B55 B59 B510 59.4(7) . . ?
B55 B59 B54 60.5(6) . . ?
B510 B59 B54 108.6(9) . . ?
B55 B59 B512 107.1(10) . . ?
B510 B59 B512 60.6(7) . . ?
B54 B59 B512 107.4(9) . . ?
B55 B59 B58 109.2(9) . . ?
B510 B59 B58 110.1(9) . . ?
B54 B59 B58 60.4(6) . . ?
B512 B59 B58 60.2(6) . . ?
B55 B59 H59 121.9 . . ?
B510 B59 H59 120.9 . . ?
B54 B59 H59 121.7 . . ?
B512 B59 H59 122.4 . . ?
B58 B59 H59 120.4 . . ?
B55 B510 B56 60.4(8) . . ?
B55 B510 B59 59.9(7) . . ?
B56 B510 B59 108.5(9) . . ?
B55 B510 B511 106.7(10) . . ?
B56 B510 B511 58.9(8) . . ?
B59 B510 B511 107.6(8) . . ?
B55 B510 B512 107.5(8) . . ?
B56 B510 B512 106.7(9) . . ?
B59 B510 B512 60.6(7) . . ?
B511 B510 B512 59.0(7) . . ?
B55 B510 H510 122.0 . . ?
B56 B510 H510 122.0 . . ?
B59 B510 H510 121.1 . . ?
B511 B510 H510 122.9 . . ?
B512 B510 H510 122.3 . . ?
C52 B511 B56 59.0(7) . . ?
C52 B511 B57 59.9(6) . . ?
B56 B511 B57 109.0(9) . . ?
C52 B511 B512 104.9(9) . . ?
B56 B511 B512 108.7(11) . . ?
B57 B511 B512 58.5(7) . . ?
C52 B511 B510 104.4(9) . . ?
B56 B511 B510 59.7(8) . . ?
B57 B511 B510 107.2(10) . . ?
B512 B511 B510 60.6(8) . . ?
C52 B511 H511 124.4 . . ?
B56 B511 H511 120.8 . . ?
B57 B511 H511 121.6 . . ?
B512 B511 H511 122.4 . . ?
B510 B511 H511 122.8 . . ?
B57 B512 B511 60.5(7) . . ?
B57 B512 B510 108.7(9) . . ?
B511 B512 B510 60.4(8) . . ?
B57 B512 B59 107.9(8) . . ?
B511 B512 B59 107.3(9) . . ?
B510 B512 B59 58.8(7) . . ?
B57 B512 B58 61.1(6) . . ?
B511 B512 B58 110.0(9) . . ?
B510 B512 B58 108.6(8) . . ?
B59 B512 B58 60.2(6) . . ?
B57 B512 H512 121.1 . . ?
B511 B512 H512 121.1 . . ?
B510 B512 H512 121.7 . . ?
B59 B512 H512 122.8 . . ?
B58 B512 H512 120.4 . . ?
C62 C61 B65 107.6(7) . . ?
C62 C61 B66 60.0(5) . . ?
B65 C61 B66 60.8(6) . . ?
C62 C61 B64 108.8(6) . . ?
B65 C61 B64 62.4(5) . . ?
B66 C61 B64 112.2(7) . . ?
C62 C61 Co3C 65.8(4) . . ?
B65 C61 Co3C 122.2(6) . . ?
B66 C61 Co3C 121.5(6) . . ?
B64 C61 Co3C 66.5(4) . . ?
C62 C61 H61 123.6 . . ?
B65 C61 H61 118.7 . . ?
B66 C61 H61 117.9 . . ?
B64 C61 H61 120.0 . . ?
Co3C C61 H61 108.9 . . ?
B67 C62 C61 110.8(6) . . ?
B67 C62 B66 112.5(7) . . ?
C61 C62 B66 62.5(5) . . ?
B67 C62 B611 62.1(6) . . ?
C61 C62 B611 113.5(7) . . ?
B66 C62 B611 62.7(6) . . ?
B67 C62 Co3C 67.5(4) . . ?
C61 C62 Co3C 66.0(4) . . ?
B66 C62 Co3C 124.0(6) . . ?
B611 C62 Co3C 125.1(6) . . ?
B67 C62 H62 120.5 . . ?
C61 C62 H62 120.6 . . ?
B66 C62 H62 116.5 . . ?
B611 C62 H62 115.8 . . ?
Co3C C62 H62 107.4 . . ?
C61 B64 B69 103.6(6) . . ?
C61 B64 B65 57.6(5) . . ?
B69 B64 B65 58.9(5) . . ?
C61 B64 B68 104.7(6) . . ?
B69 B64 B68 59.8(5) . . ?
B65 B64 B68 106.5(7) . . ?
C61 B64 Co3C 63.1(4) . . ?
B69 B64 Co3C 116.9(6) . . ?
B65 B64 Co3C 115.0(6) . . ?
B68 B64 Co3C 65.1(4) . . ?
C61 B64 H64 125.9 . . ?
B69 B64 H64 121.3 . . ?
B65 B64 H64 121.7 . . ?
B68 B64 H64 122.8 . . ?
Co3C B64 H64 112.9 . . ?
C61 B65 B66 60.5(6) . . ?
C61 B65 B69 106.4(7) . . ?
B66 B65 B69 107.8(7) . . ?
C61 B65 B610 108.0(7) . . ?
B66 B65 B610 60.6(6) . . ?
B69 B65 B610 59.4(5) . . ?
C61 B65 B64 60.0(5) . . ?
B66 B65 B64 110.0(7) . . ?
B69 B65 B64 60.2(5) . . ?
B610 B65 B64 109.2(7) . . ?
C61 B65 H65 122.4 . . ?
B66 B65 H65 120.7 . . ?
B69 B65 H65 122.8 . . ?
B610 B65 H65 121.4 . . ?
B64 B65 H65 120.5 . . ?
C62 B66 C61 57.6(5) . . ?
C62 B66 B65 104.0(7) . . ?
C61 B66 B65 58.7(5) . . ?
C62 B66 B610 105.1(7) . . ?
C61 B66 B610 106.4(7) . . ?
B65 B66 B610 60.4(6) . . ?
C62 B66 B611 59.1(6) . . ?
C61 B66 B611 106.6(7) . . ?
B65 B66 B611 108.5(7) . . ?
B610 B66 B611 60.4(6) . . ?
C62 B66 H66 124.8 . . ?
C61 B66 H66 123.3 . . ?
B65 B66 H66 122.5 . . ?
B610 B66 H66 122.3 . . ?
B611 B66 H66 121.2 . . ?
C62 B67 B68 109.7(7) . . ?
C62 B67 B612 108.2(7) . . ?
B68 B67 B612 62.6(6) . . ?
C62 B67 B611 60.9(5) . . ?
B68 B67 B611 113.1(7) . . ?
B612 B67 B611 60.7(6) . . ?
C62 B67 Co3C 65.0(4) . . ?
B68 B67 Co3C 67.0(5) . . ?
B612 B67 Co3C 122.4(6) . . ?
B611 B67 Co3C 121.8(6) . . ?
C62 B67 H67 123.2 . . ?
B68 B67 H67 119.2 . . ?
B612 B67 H67 118.6 . . ?
B611 B67 H67 117.4 . . ?
Co3C B67 H67 109.1 . . ?
B67 B68 B612 58.7(6) . . ?
B67 B68 B69 104.5(7) . . ?
B612 B68 B69 59.2(6) . . ?
B67 B68 B64 106.0(6) . . ?
B612 B68 B64 107.5(7) . . ?
B69 B68 B64 59.5(5) . . ?
B67 B68 Co3C 64.5(5) . . ?
B612 B68 Co3C 116.8(6) . . ?
B69 B68 Co3C 115.7(6) . . ?
B64 B68 Co3C 64.0(4) . . ?
B67 B68 H68 124.3 . . ?
B612 B68 H68 120.4 . . ?
B69 B68 H68 121.9 . . ?
B64 B68 H68 122.8 . . ?
Co3C B68 H68 113.0 . . ?
B610 B69 B65 60.7(6) . . ?
B610 B69 B612 60.1(6) . . ?
B65 B69 B612 107.8(7) . . ?
B610 B69 B64 110.8(7) . . ?
B65 B69 B64 60.9(5) . . ?
B612 B69 B64 109.3(7) . . ?
B610 B69 B68 109.5(7) . . ?
B65 B69 B68 108.6(7) . . ?
B612 B69 B68 60.3(6) . . ?
B64 B69 B68 60.7(5) . . ?
B610 B69 H69 120.3 . . ?
B65 B69 H69 121.6 . . ?
B612 B69 H69 121.8 . . ?
B64 B69 H69 120.1 . . ?
B68 B69 H69 121.2 . . ?
B69 B610 B612 60.4(6) . . ?
B69 B610 B65 59.9(5) . . ?
B612 B610 B65 107.5(7) . . ?
B69 B610 B66 107.0(7) . . ?
B612 B610 B66 106.7(8) . . ?
B65 B610 B66 59.0(6) . . ?
B69 B610 B611 107.4(8) . . ?
B612 B610 B611 58.9(6) . . ?
B65 B610 B611 107.0(7) . . ?
B66 B610 B611 59.9(6) . . ?
B69 B610 H610 121.8 . . ?
B612 B610 H610 122.2 . . ?
B65 B610 H610 122.2 . . ?
B66 B610 H610 122.6 . . ?
B611 B610 H610 122.3 . . ?
C62 B611 B67 57.0(5) . . ?
C62 B611 B612 103.8(7) . . ?
B67 B611 B612 59.1(6) . . ?
C62 B611 B66 58.2(5) . . ?
B67 B611 B66 104.8(7) . . ?
B612 B611 B66 107.2(7) . . ?
C62 B611 B610 103.9(7) . . ?
B67 B611 B610 105.4(7) . . ?
B612 B611 B610 59.8(6) . . ?
B66 B611 B610 59.7(6) . . ?
C62 B611 H611 125.3 . . ?
B67 B611 H611 123.9 . . ?
B612 B611 H611 122.5 . . ?
B66 B611 H611 122.5 . . ?
B610 B611 H611 123.0 . . ?
B67 B612 B611 60.2(6) . . ?
B67 B612 B610 107.4(7) . . ?
B611 B612 B610 61.3(6) . . ?
B67 B612 B69 105.4(7) . . ?
B611 B612 B69 108.6(7) . . ?
B610 B612 B69 59.5(6) . . ?
B67 B612 B68 58.7(6) . . ?
B611 B612 B68 109.5(7) . . ?
B610 B612 B68 109.2(7) . . ?
B69 B612 B68 60.5(6) . . ?
B67 B612 H612 123.5 . . ?
B611 B612 H612 120.3 . . ?
B610 B612 H612 121.1 . . ?
B69 B612 H612 122.6 . . ?
B68 B612 H612 120.9 . . ?
O2A P1 C30A 111.9(4) . . ?
O2A P1 C40A 108.8(4) . . ?
C30A P1 C40A 108.6(4) . . ?
O2A P1 C19A 114.0(3) . . ?
C30A P1 C19A 105.2(4) . . ?
C40A P1 C19A 108.2(4) . . ?
C18A O1A La1 150.0(5) . . ?
P1 O2A La1 140.6(3) . . ?
B18 O11A C12A 124.0(7) . . ?
O11A C12A C13A 111.3(7) . . ?
O11A C12A H12A 109.4 . . ?
C13A C12A H12A 109.4 . . ?
O11A C12A H12B 109.4 . . ?
C13A C12A H12B 109.4 . . ?
H12A C12A H12B 108.0 . . ?
O14A C13A C12A 110.3(7) . . ?
O14A C13A H13A 109.6 . . ?
C12A C13A H13A 109.6 . . ?
O14A C13A H13B 109.6 . . ?
C12A C13A H13B 109.6 . . ?
H13A C13A H13B 108.1 . . ?
C13A O14A C15A 112.6(6) . . ?
O14A C15A C16A 107.9(6) . . ?
O14A C15A H15A 110.1 . . ?
C16A C15A H15A 110.1 . . ?
O14A C15A H15B 110.1 . . ?
C16A C15A H15B 110.1 . . ?
H15A C15A H15B 108.4 . . ?
N17A C16A C15A 112.1(7) . . ?
N17A C16A H16A 109.2 . . ?
C15A C16A H16A 109.2 . . ?
N17A C16A H16B 109.2 . . ?
C15A C16A H16B 109.2 . . ?
H16A C16A H16B 107.9 . . ?
C18A N17A C20A 126.4(7) . . ?
C18A N17A C16A 117.4(7) . . ?
C20A N17A C16A 116.1(6) . . ?
O1A C18A N17A 119.9(7) . . ?
O1A C18A C19A 118.9(7) . . ?
N17A C18A C19A 121.2(7) . . ?
C18A C19A P1 112.3(6) . . ?
C18A C19A H19A 109.2 . . ?
P1 C19A H19A 109.2 . . ?
C18A C19A H19B 109.2 . . ?
P1 C19A H19B 109.2 . . ?
H19A C19A H19B 107.9 . . ?
N17A C20A C21A 112.4(7) . . ?
N17A C20A H20A 109.1 . . ?
C21A C20A H20A 109.1 . . ?
N17A C20A H20B 109.1 . . ?
C21A C20A H20B 109.1 . . ?
H20A C20A H20B 107.9 . . ?
C26A C21A C22A 118.7(8) . . ?
C26A C21A C20A 120.9(8) . . ?
C22A C21A C20A 120.4(7) . . ?
C23A C22A C21A 120.3(9) . . ?
C23A C22A H22A 119.8 . . ?
C21A C22A H22A 119.8 . . ?
C24A C23A C22A 119.5(9) . . ?
C24A C23A H23A 120.3 . . ?
C22A C23A H23A 120.3 . . ?
C25A C24A C23A 120.3(9) . . ?
C25A C24A H24A 119.8 . . ?
C23A C24A H24A 119.8 . . ?
C26A C25A C24A 119.8(9) . . ?
C26A C25A H25A 120.1 . . ?
C24A C25A H25A 120.1 . . ?
C25A C26A C21A 121.3(9) . . ?
C25A C26A H26A 119.3 . . ?
C21A C26A H26A 119.3 . . ?
C35A C30A C31A 119.5(8) . . ?
C35A C30A P1 117.5(7) . . ?
C31A C30A P1 123.0(7) . . ?
C32A C31A C30A 120.1(9) . . ?
C32A C31A H31A 120.0 . . ?
C30A C31A H31A 120.0 . . ?
C31A C32A C33A 119.8(10) . . ?
C31A C32A H32A 120.1 . . ?
C33A C32A H32A 120.1 . . ?
C34A C33A C32A 119.7(10) . . ?
C34A C33A H33A 120.2 . . ?
C32A C33A H33A 120.2 . . ?
C33A C34A C35A 121.6(11) . . ?
C33A C34A H34A 119.2 . . ?
C35A C34A H34A 119.2 . . ?
C34A C35A C30A 119.3(10) . . ?
C34A C35A H35A 120.4 . . ?
C30A C35A H35A 120.4 . . ?
C45A C40A C41A 120.3(8) . . ?
C45A C40A P1 116.5(7) . . ?
C41A C40A P1 123.1(6) . . ?
C42A C41A C40A 119.4(8) . . ?
C42A C41A H41A 120.3 . . ?
C40A C41A H41A 120.3 . . ?
C43A C42A C41A 120.4(9) . . ?
C43A C42A H42A 119.8 . . ?
C41A C42A H42A 119.8 . . ?
C44A C43A C42A 120.7(8) . . ?
C44A C43A H43A 119.6 . . ?
C42A C43A H43A 119.6 . . ?
C43A C44A C45A 120.0(9) . . ?
C43A C44A H44A 120.0 . . ?
C45A C44A H44A 120.0 . . ?
C40A C45A C44A 119.2(9) . . ?
C40A C45A H45A 120.4 . . ?
C44A C45A H45A 120.4 . . ?
O2B P2 C40B 110.3(4) . . ?
O2B P2 C30B 112.3(3) . . ?
C40B P2 C30B 107.6(4) . . ?
O2B P2 C19B 114.9(3) . . ?
C40B P2 C19B 106.2(4) . . ?
C30B P2 C19B 105.1(4) . . ?
C18B O1B La1 146.8(5) . . ?
P2 O2B La1 137.4(3) . . ?
B38 O11B C12B 122.6(7) . . ?
O11B C12B C13B 111.2(7) . . ?
O11B C12B H12C 109.4 . . ?
C13B C12B H12C 109.4 . . ?
O11B C12B H12D 109.4 . . ?
C13B C12B H12D 109.4 . . ?
H12C C12B H12D 108.0 . . ?
O14B C13B C12B 108.6(7) . . ?
O14B C13B H13C 110.0 . . ?
C12B C13B H13C 110.0 . . ?
O14B C13B H13D 110.0 . . ?
C12B C13B H13D 110.0 . . ?
H13C C13B H13D 108.4 . . ?
C15B O14B C13B 113.4(6) . . ?
O14B C15B C16B 108.2(7) . . ?
O14B C15B H15C 110.1 . . ?
C16B C15B H15C 110.1 . . ?
O14B C15B H15D 110.1 . . ?
C16B C15B H15D 110.1 . . ?
H15C C15B H15D 108.4 . . ?
N17B C16B C15B 111.2(6) . . ?
N17B C16B H16C 109.4 . . ?
C15B C16B H16C 109.4 . . ?
N17B C16B H16D 109.4 . . ?
C15B C16B H16D 109.4 . . ?
H16C C16B H16D 108.0 . . ?
C18B N17B C20B 126.2(6) . . ?
C18B N17B C16B 118.0(6) . . ?
C20B N17B C16B 115.6(6) . . ?
O1B C18B N17B 121.1(7) . . ?
O1B C18B C19B 118.9(7) . . ?
N17B C18B C19B 119.9(7) . . ?
C18B C19B P2 113.3(5) . . ?
C18B C19B H19C 108.9 . . ?
P2 C19B H19C 108.9 . . ?
C18B C19B H19D 108.9 . . ?
P2 C19B H19D 108.9 . . ?
H19C C19B H19D 107.7 . . ?
N17B C20B C21B 114.5(6) . . ?
N17B C20B H20C 108.6 . . ?
C21B C20B H20C 108.6 . . ?
N17B C20B H20D 108.6 . . ?
C21B C20B H20D 108.6 . . ?
H20C C20B H20D 107.6 . . ?
C22B C21B C26B 118.7(8) . . ?
C22B C21B C20B 122.2(8) . . ?
C26B C21B C20B 119.0(8) . . ?
C21B C22B C23B 121.0(10) . . ?
C21B C22B H22B 119.5 . . ?
C23B C22B H22B 119.5 . . ?
C22B C23B C24B 119.2(10) . . ?
C22B C23B H23B 120.4 . . ?
C24B C23B H23B 120.4 . . ?
C25B C24B C23B 119.9(9) . . ?
C25B C24B H24B 120.0 . . ?
C23B C24B H24B 120.0 . . ?
C24B C25B C26B 119.8(10) . . ?
C24B C25B H25B 120.1 . . ?
C26B C25B H25B 120.1 . . ?
C21B C26B C25B 121.3(10) . . ?
C21B C26B H26B 119.4 . . ?
C25B C26B H26B 119.4 . . ?
C35B C30B C31B 119.6(8) . . ?
C35B C30B P2 123.2(6) . . ?
C31B C30B P2 117.2(6) . . ?
C32B C31B C30B 119.6(8) . . ?
C32B C31B H31B 120.2 . . ?
C30B C31B H31B 120.2 . . ?
C33B C32B C31B 120.6(9) . . ?
C33B C32B H32B 119.7 . . ?
C31B C32B H32B 119.7 . . ?
C34B C33B C32B 119.8(8) . . ?
C34B C33B H33B 120.1 . . ?
C32B C33B H33B 120.1 . . ?
C33B C34B C35B 120.8(8) . . ?
C33B C34B H34B 119.6 . . ?
C35B C34B H34B 119.6 . . ?
C30B C35B C34B 119.6(8) . . ?
C30B C35B H35B 120.2 . . ?
C34B C35B H35B 120.2 . . ?
C41B C40B C45B 118.5(8) . . ?
C41B C40B P2 119.5(6) . . ?
C45B C40B P2 121.9(6) . . ?
C42B C41B C40B 120.2(9) . . ?
C42B C41B H41B 119.9 . . ?
C40B C41B H41B 119.9 . . ?
C43B C42B C41B 120.3(9) . . ?
C43B C42B H42B 119.9 . . ?
C41B C42B H42B 119.9 . . ?
C42B C43B C44B 120.7(9) . . ?
C42B C43B H43B 119.6 . . ?
C44B C43B H43B 119.6 . . ?
C43B C44B C45B 119.5(8) . . ?
C43B C44B H44B 120.2 . . ?
C45B C44B H44B 120.2 . . ?
C44B C45B C40B 120.7(8) . . ?
C44B C45B H45B 119.6 . . ?
C40B C45B H45B 119.6 . . ?
O2C P3 C30C 111.5(4) . . ?
O2C P3 C40C 111.0(3) . . ?
C30C P3 C40C 106.2(4) . . ?
O2C P3 C19C 113.4(3) . . ?
C30C P3 C19C 107.9(4) . . ?
C40C P3 C19C 106.4(4) . . ?
C18C O1C La1 146.0(5) . . ?
P3 O2C La1 136.1(3) . . ?
B58 O11C C12C 119.6(7) . . ?
O11C C12C C13C 112.9(7) . . ?
O11C C12C H12E 109.0 . . ?
C13C C12C H12E 109.0 . . ?
O11C C12C H12F 109.0 . . ?
C13C C12C H12F 109.0 . . ?
H12E C12C H12F 107.8 . . ?
O14C C13C C12C 111.3(7) . . ?
O14C C13C H13E 109.4 . . ?
C12C C13C H13E 109.4 . . ?
O14C C13C H13F 109.4 . . ?
C12C C13C H13F 109.4 . . ?
H13E C13C H13F 108.0 . . ?
C15C O14C C13C 111.7(6) . . ?
O14C C15C C16C 110.1(7) . . ?
O14C C15C H15E 109.6 . . ?
C16C C15C H15E 109.6 . . ?
O14C C15C H15F 109.6 . . ?
C16C C15C H15F 109.6 . . ?
H15E C15C H15F 108.2 . . ?
N17C C16C C15C 113.6(7) . . ?
N17C C16C H16E 108.8 . . ?
C15C C16C H16E 108.8 . . ?
N17C C16C H16F 108.8 . . ?
C15C C16C H16F 108.8 . . ?
H16E C16C H16F 107.7 . . ?
C18C N17C C20C 122.7(7) . . ?
C18C N17C C16C 118.1(7) . . ?
C20C N17C C16C 118.5(6) . . ?
O1C C18C N17C 120.4(7) . . ?
O1C C18C C19C 120.4(7) . . ?
N17C C18C C19C 119.2(7) . . ?
C18C C19C P3 110.7(5) . . ?
C18C C19C H19E 109.5 . . ?
P3 C19C H19E 109.5 . . ?
C18C C19C H19F 109.5 . . ?
P3 C19C H19F 109.5 . . ?
H19E C19C H19F 108.1 . . ?
N17C C20C C21C 114.9(7) . . ?
N17C C20C H20E 108.5 . . ?
C21C C20C H20E 108.5 . . ?
N17C C20C H20F 108.5 . . ?
C21C C20C H20F 108.5 . . ?
H20E C20C H20F 107.5 . . ?
C26C C21C C22C 119.1(9) . . ?
C26C C21C C20C 123.5(8) . . ?
C22C C21C C20C 117.3(8) . . ?
C23C C22C C21C 121.0(10) . . ?
C23C C22C H22C 119.5 . . ?
C21C C22C H22C 119.5 . . ?
C22C C23C C24C 118.7(10) . . ?
C22C C23C H23C 120.7 . . ?
C24C C23C H23C 120.7 . . ?
C25C C24C C23C 119.9(10) . . ?
C25C C24C H24C 120.0 . . ?
C23C C24C H24C 120.0 . . ?
C24C C25C C26C 120.8(10) . . ?
C24C C25C H25C 119.6 . . ?
C26C C25C H25C 119.6 . . ?
C21C C26C C25C 120.6(10) . . ?
C21C C26C H26C 119.7 . . ?
C25C C26C H26C 119.7 . . ?
C35C C30C C31C 118.9(9) . . ?
C35C C30C P3 122.7(7) . . ?
C31C C30C P3 118.2(7) . . ?
C32C C31C C30C 121.4(10) . . ?
C32C C31C H31C 119.3 . . ?
C30C C31C H31C 119.3 . . ?
C33C C32C C31C 117.9(11) . . ?
C33C C32C H32C 121.1 . . ?
C31C C32C H32C 121.1 . . ?
C32C C33C C34C 122.8(10) . . ?
C32C C33C H33C 118.6 . . ?
C34C C33C H33C 118.6 . . ?
C33C C34C C35C 118.1(10) . . ?
C33C C34C H34C 120.9 . . ?
C35C C34C H34C 120.9 . . ?
C30C C35C C34C 120.8(10) . . ?
C30C C35C H35C 119.6 . . ?
C34C C35C H35C 119.6 . . ?
C41C C40C C45C 118.5(8) . . ?
C41C C40C P3 126.7(6) . . ?
C45C C40C P3 114.8(7) . . ?
C42C C41C C40C 119.9(9) . . ?
C42C C41C H41C 120.1 . . ?
C40C C41C H41C 120.1 . . ?
C43C C42C C41C 121.4(9) . . ?
C43C C42C H42C 119.3 . . ?
C41C C42C H42C 119.3 . . ?
C42C C43C C44C 119.9(9) . . ?
C42C C43C H43C 120.0 . . ?
C44C C43C H43C 120.0 . . ?
C45C C44C C43C 118.1(10) . . ?
C45C C44C H44C 121.0 . . ?
C43C C44C H44C 121.0 . . ?
C44C C45C C40C 122.0(10) . . ?
C44C C45C H45C 119.0 . . ?
C40C C45C H45C 119.0 . . ?
Cl1D C1D Cl2D 111.4(9) . . ?
Cl1D C1D H1D1 109.4 . . ?
Cl2D C1D H1D1 109.4 . . ?
Cl1D C1D H1D2 109.4 . . ?
Cl2D C1D H1D2 109.4 . . ?
H1D1 C1D H1D2 108.0 . . ?
C2S C1S C6S 120.0 . . ?
C2S C1S H1S 120.0 . . ?
C6S C1S H1S 120.0 . . ?
C1S C2S C3S 120.0 . . ?
C1S C2S H2S 120.0 . . ?
C3S C2S H2S 120.0 . . ?
C2S C3S C4S 120.0 . . ?
C2S C3S H3S 120.0 . . ?
C4S C3S H3S 120.0 . . ?
C5S C4S C3S 120.0 . . ?
C5S C4S H4S 120.0 . . ?
C3S C4S H4S 120.0 . . ?
C4S C5S C6S 120.0 . . ?
C4S C5S H5S 120.0 . . ?
C6S C5S H5S 120.0 . . ?
C5S C6S C1S 120.0 . . ?
C5S C6S H6S 120.0 . . ?
C1S C6S H6S 120.0 . . ?

loop_
_geom_bond_atom_site_label_1
_geom_bond_atom_site_label_2
_geom_bond_distance
_geom_bond_site_symmetry_2
_geom_bond_publ_flag
La1 O2A 2.470(5) . y
La1 O2C 2.496(5) . y
La1 O2B 2.508(5) . y
La1 O1C 2.513(5) . y
La1 O1A 2.515(6) . y
La1 O1B 2.538(5) . y
La1 O3W 2.562(5) . y
La1 O2W 2.577(5) . y
La1 O1W 2.595(5) . y
Co1A C11 2.025(9) . ?
Co1A C12 2.029(10) . ?
Co1A C21 2.051(9) . ?
Co1A C22 2.051(10) . ?
Co1A B24 2.074(10) . ?
Co1A B17 2.089(11) . ?
Co1A B27 2.091(11) . ?
Co1A B28 2.094(10) . ?
Co1A B14 2.098(10) . ?
Co1A B18 2.163(10) . ?
Co2B C31 2.025(9) . ?
Co2B B44 2.038(9) . ?
Co2B C32 2.040(9) . ?
Co2B C41 2.050(9) . ?
Co2B B34 2.089(11) . ?
Co2B B48 2.098(10) . ?
Co2B C42 2.102(10) . ?
Co2B B37 2.120(9) . ?
Co2B B47 2.131(10) . ?
Co2B B38 2.168(9) . ?
Co3C C51 2.028(9) . ?
Co3C C62 2.041(9) . ?
Co3C C61 2.044(8) . ?
Co3C C52 2.051(9) . ?
Co3C B67 2.080(10) . ?
Co3C B57 2.093(11) . ?
Co3C B54 2.093(11) . ?
Co3C B64 2.102(9) . ?
Co3C B68 2.122(10) . ?
Co3C B58 2.136(11) . ?
C11 C12 1.606(14) . ?
C11 B15 1.681(14) . ?
C11 B14 1.717(15) . ?
C11 B16 1.725(17) . ?
C11 H11 1.1000 . ?
C12 B111 1.696(15) . ?
C12 B16 1.699(14) . ?
C12 B17 1.721(13) . ?
C12 H12 1.1000 . ?
B14 B19 1.781(16) . ?
B14 B15 1.809(17) . ?
B14 B18 1.836(14) . ?
B14 H14 1.1000 . ?
B15 B110 1.737(19) . ?
B15 B19 1.757(15) . ?
B15 B16 1.768(19) . ?
B15 H15 1.1000 . ?
B16 B111 1.745(17) . ?
B16 B110 1.761(16) . ?
B16 H16 1.1000 . ?
B17 B112 1.796(15) . ?
B17 B18 1.817(15) . ?
B17 B111 1.822(14) . ?
B17 H17 1.1000 . ?
B18 O11A 1.414(11) . ?
B18 B112 1.798(15) . ?
B18 B19 1.814(14) . ?
B19 B110 1.755(18) . ?
B19 B112 1.766(17) . ?
B19 H19 1.1000 . ?
B112 B111 1.782(15) . ?
B112 B110 1.783(15) . ?
B112 H112 1.1000 . ?
B110 B111 1.783(17) . ?
B110 H110 1.1000 . ?
B111 H111 1.1000 . ?
C21 C22 1.600(14) . ?
C21 B24 1.689(14) . ?
C21 B25 1.703(15) . ?
C21 B26 1.723(16) . ?
C21 H21 1.1000 . ?
C22 B211 1.724(18) . ?
C22 B27 1.724(15) . ?
C22 B26 1.725(15) . ?
C22 H22 1.1000 . ?
B24 B29 1.771(15) . ?
B24 B28 1.774(15) . ?
B24 B25 1.785(15) . ?
B24 H24 1.1000 . ?
B25 B29 1.745(17) . ?
B25 B26 1.76(2) . ?
B25 B210 1.760(17) . ?
B25 H25 1.1000 . ?
B26 B210 1.77(2) . ?
B26 B211 1.773(19) . ?
B26 H26 1.1000 . ?
B27 B212 1.775(17) . ?
B27 B28 1.807(16) . ?
B27 B211 1.814(15) . ?
B27 H27 1.1000 . ?
B28 B212 1.810(16) . ?
B28 B29 1.814(15) . ?
B28 H28 1.1000 . ?
B29 B210 1.757(18) . ?
B29 B212 1.795(17) . ?
B29 H29 1.1000 . ?
B210 B212 1.789(16) . ?
B210 B211 1.796(18) . ?
B210 H210 1.1000 . ?
B211 B212 1.787(19) . ?
B211 H211 1.1000 . ?
B212 H212 1.1000 . ?
C31 C32 1.621(12) . ?
C31 B35 1.693(14) . ?
C31 B34 1.718(14) . ?
C31 B36 1.720(14) . ?
C31 H31 1.1000 . ?
C32 B311 1.695(14) . ?
C32 B36 1.715(14) . ?
C32 B37 1.725(12) . ?
C32 H32 1.1000 . ?
B34 B39 1.802(15) . ?
B34 B38 1.806(13) . ?
B34 B35 1.814(15) . ?
B34 H34 1.1000 . ?
B35 B36 1.745(17) . ?
B35 B310 1.751(16) . ?
B35 B39 1.791(15) . ?
B35 H35 1.1000 . ?
B36 B310 1.771(15) . ?
B36 B311 1.777(15) . ?
B36 H36 1.1000 . ?
B37 B312 1.765(14) . ?
B37 B311 1.784(14) . ?
B37 B38 1.824(13) . ?
B37 H37 1.1000 . ?
B38 O11B 1.421(11) . ?
B38 B39 1.815(14) . ?
B38 B312 1.823(14) . ?
B39 B310 1.786(16) . ?
B39 B312 1.788(14) . ?
B39 H39 1.1000 . ?
B310 B312 1.787(14) . ?
B310 B311 1.796(17) . ?
B310 H310 1.1000 . ?
B311 B312 1.791(14) . ?
B311 H311 1.1000 . ?
B312 H312 1.1000 . ?
C41 C42 1.637(13) . ?
C41 B44 1.645(12) . ?
C41 B45 1.692(14) . ?
C41 B46 1.710(14) . ?
C41 H41 1.1000 . ?
C42 B411 1.702(16) . ?
C42 B46 1.733(16) . ?
C42 B47 1.748(16) . ?
C42 H42 1.1000 . ?
B44 B49 1.722(14) . ?
B44 B48 1.752(14) . ?
B44 B45 1.759(14) . ?
B44 H44 1.1000 . ?
B45 B46 1.746(15) . ?
B45 B410 1.763(16) . ?
B45 B49 1.791(16) . ?
B45 H45 1.1000 . ?
B46 B411 1.724(18) . ?
B46 B410 1.763(17) . ?
B46 H46 1.1000 . ?
B47 B412 1.760(17) . ?
B47 B48 1.788(16) . ?
B47 B411 1.808(17) . ?
B47 H47 1.1000 . ?
B48 B49 1.777(16) . ?
B48 B412 1.792(15) . ?
B48 H48 1.1000 . ?
B49 B412 1.786(15) . ?
B49 B410 1.815(15) . ?
B49 H49 1.1000 . ?
B410 B411 1.749(17) . ?
B410 B412 1.800(18) . ?
B410 H410 1.1000 . ?
B411 B412 1.774(18) . ?
B411 H411 1.1000 . ?
B412 H412 1.1000 . ?
C51 C52 1.640(13) . ?
C51 B55 1.695(16) . ?
C51 B54 1.723(15) . ?
C51 B56 1.725(15) . ?
C51 H51 1.1000 . ?
C52 B511 1.667(17) . ?
C52 B56 1.693(16) . ?
C52 B57 1.724(15) . ?
C52 H52 1.1000 . ?
B54 B55 1.800(15) . ?
B54 B59 1.800(16) . ?
B54 B58 1.824(14) . ?
B54 H54 1.1000 . ?
B55 B510 1.762(18) . ?
B55 B59 1.772(17) . ?
B55 B56 1.78(2) . ?
B55 H55 1.1000 . ?
B56 B511 1.768(19) . ?
B56 B510 1.78(2) . ?
B56 H56 1.1000 . ?
B57 B512 1.743(18) . ?
B57 B511 1.780(15) . ?
B57 B58 1.817(17) . ?
B57 H57 1.1000 . ?
B58 O11C 1.414(12) . ?
B58 B59 1.828(14) . ?
B58 B512 1.828(15) . ?
B59 B510 1.785(18) . ?
B59 B512 1.818(17) . ?
B59 H59 1.1000 . ?
B510 B511 1.81(2) . ?
B510 B512 1.817(15) . ?
B510 H510 1.1000 . ?
B511 B512 1.79(2) . ?
B511 H511 1.1000 . ?
B512 H512 1.1000 . ?
C61 C62 1.670(12) . ?
C61 B65 1.722(13) . ?
C61 B66 1.755(13) . ?
C61 B64 1.767(12) . ?
C61 H61 1.1000 . ?
C62 B67 1.659(12) . ?
C62 B66 1.713(13) . ?
C62 B611 1.730(14) . ?
C62 H62 1.1000 . ?
B64 B69 1.794(13) . ?
B64 B65 1.807(13) . ?
B64 B68 1.815(13) . ?
B64 H64 1.1000 . ?
B65 B66 1.760(14) . ?
B65 B69 1.772(13) . ?
B65 B610 1.785(14) . ?
B65 H65 1.1000 . ?
B66 B610 1.787(15) . ?
B66 B611 1.791(14) . ?
B66 H66 1.1000 . ?
B67 B68 1.728(13) . ?
B67 B612 1.729(15) . ?
B67 B611 1.749(15) . ?
B67 H67 1.1000 . ?
B68 B612 1.796(15) . ?
B68 B69 1.800(14) . ?
B68 H68 1.1000 . ?
B69 B610 1.762(14) . ?
B69 B612 1.777(14) . ?
B69 H69 1.1000 . ?
B610 B612 1.772(15) . ?
B610 B611 1.799(15) . ?
B610 H610 1.1000 . ?
B611 B612 1.757(14) . ?
B611 H611 1.1000 . ?
B612 H612 1.1000 . ?
P1 O2A 1.491(6) . ?
P1 C30A 1.789(8) . ?
P1 C40A 1.799(8) . ?
P1 C19A 1.828(8) . ?
O1A C18A 1.239(9) . ?
O11A C12A 1.436(10) . ?
C12A C13A 1.501(13) . ?
C12A H12A 0.9700 . ?
C12A H12B 0.9700 . ?
C13A O14A 1.425(10) . ?
C13A H13A 0.9700 . ?
C13A H13B 0.9700 . ?
O14A C15A 1.440(10) . ?
C15A C16A 1.512(12) . ?
C15A H15A 0.9700 . ?
C15A H15B 0.9700 . ?
C16A N17A 1.466(10) . ?
C16A H16A 0.9700 . ?
C16A H16B 0.9700 . ?
N17A C18A 1.340(10) . ?
N17A C20A 1.460(10) . ?
C18A C19A 1.516(11) . ?
C19A H19A 0.9700 . ?
C19A H19B 0.9700 . ?
C20A C21A 1.522(12) . ?
C20A H20A 0.9700 . ?
C20A H20B 0.9700 . ?
C21A C26A 1.379(12) . ?
C21A C22A 1.397(12) . ?
C22A C23A 1.395(12) . ?
C22A H22A 0.9300 . ?
C23A C24A 1.383(14) . ?
C23A H23A 0.9300 . ?
C24A C25A 1.379(14) . ?
C24A H24A 0.9300 . ?
C25A C26A 1.378(13) . ?
C25A H25A 0.9300 . ?
C26A H26A 0.9300 . ?
C30A C35A 1.382(13) . ?
C30A C31A 1.386(13) . ?
C31A C32A 1.379(13) . ?
C31A H31A 0.9300 . ?
C32A C33A 1.386(15) . ?
C32A H32A 0.9300 . ?
C33A C34A 1.351(16) . ?
C33A H33A 0.9300 . ?
C34A C35A 1.377(14) . ?
C34A H34A 0.9300 . ?
C35A H35A 0.9300 . ?
C40A C45A 1.386(11) . ?
C40A C41A 1.394(12) . ?
C41A C42A 1.378(12) . ?
C41A H41A 0.9300 . ?
C42A C43A 1.375(13) . ?
C42A H42A 0.9300 . ?
C43A C44A 1.369(13) . ?
C43A H43A 0.9300 . ?
C44A C45A 1.398(13) . ?
C44A H44A 0.9300 . ?
C45A H45A 0.9300 . ?
P2 O2B 1.494(5) . ?
P2 C40B 1.779(8) . ?
P2 C30B 1.794(8) . ?
P2 C19B 1.821(8) . ?
O1B C18B 1.247(9) . ?
O11B C12B 1.428(9) . ?
C12B C13B 1.504(12) . ?
C12B H12C 0.9700 . ?
C12B H12D 0.9700 . ?
C13B O14B 1.469(10) . ?
C13B H13C 0.9700 . ?
C13B H13D 0.9700 . ?
O14B C15B 1.427(10) . ?
C15B C16B 1.518(12) . ?
C15B H15C 0.9700 . ?
C15B H15D 0.9700 . ?
C16B N17B 1.493(10) . ?
C16B H16C 0.9700 . ?
C16B H16D 0.9700 . ?
N17B C18B 1.339(10) . ?
N17B C20B 1.473(9) . ?
C18B C19B 1.514(11) . ?
C19B H19C 0.9700 . ?
C19B H19D 0.9700 . ?
C20B C21B 1.513(11) . ?
C20B H20C 0.9700 . ?
C20B H20D 0.9700 . ?
C21B C22B 1.370(12) . ?
C21B C26B 1.373(12) . ?
C22B C23B 1.389(13) . ?
C22B H22B 0.9300 . ?
C23B C24B 1.396(15) . ?
C23B H23B 0.9300 . ?
C24B C25B 1.360(15) . ?
C24B H24B 0.9300 . ?
C25B C26B 1.389(14) . ?
C25B H25B 0.9300 . ?
C26B H26B 0.9300 . ?
C30B C35B 1.386(11) . ?
C30B C31B 1.398(12) . ?
C31B C32B 1.392(13) . ?
C31B H31B 0.9300 . ?
C32B C33B 1.376(13) . ?
C32B H32B 0.9300 . ?
C33B C34B 1.372(13) . ?
C33B H33B 0.9300 . ?
C34B C35B 1.395(12) . ?
C34B H34B 0.9300 . ?
C35B H35B 0.9300 . ?
C40B C41B 1.389(12) . ?
C40B C45B 1.401(11) . ?
C41B C42B 1.386(14) . ?
C41B H41B 0.9300 . ?
C42B C43B 1.372(14) . ?
C42B H42B 0.9300 . ?
C43B C44B 1.373(13) . ?
C43B H43B 0.9300 . ?
C44B C45B 1.384(12) . ?
C44B H44B 0.9300 . ?
C45B H45B 0.9300 . ?
P3 O2C 1.501(5) . ?
P3 C30C 1.792(8) . ?
P3 C40C 1.799(8) . ?
P3 C19C 1.825(8) . ?
O1C C18C 1.240(9) . ?
O11C C12C 1.442(11) . ?
C12C C13C 1.500(13) . ?
C12C H12E 0.9700 . ?
C12C H12F 0.9700 . ?
C13C O14C 1.431(10) . ?
C13C H13E 0.9700 . ?
C13C H13F 0.9700 . ?
O14C C15C 1.420(10) . ?
C15C C16C 1.518(13) . ?
C15C H15E 0.9700 . ?
C15C H15F 0.9700 . ?
C16C N17C 1.472(11) . ?
C16C H16E 0.9700 . ?
C16C H16F 0.9700 . ?
N17C C18C 1.351(10) . ?
N17C C20C 1.465(10) . ?
C18C C19C 1.499(11) . ?
C19C H19E 0.9700 . ?
C19C H19F 0.9700 . ?
C20C C21C 1.500(12) . ?
C20C H20E 0.9700 . ?
C20C H20F 0.9700 . ?
C21C C26C 1.352(13) . ?
C21C C22C 1.401(12) . ?
C22C C23C 1.380(14) . ?
C22C H22C 0.9300 . ?
C23C C24C 1.397(16) . ?
C23C H23C 0.9300 . ?
C24C C25C 1.362(15) . ?
C24C H24C 0.9300 . ?
C25C C26C 1.387(14) . ?
C25C H25C 0.9300 . ?
C26C H26C 0.9300 . ?
C30C C35C 1.365(13) . ?
C30C C31C 1.391(12) . ?
C31C C32C 1.385(14) . ?
C31C H31C 0.9300 . ?
C32C C33C 1.360(16) . ?
C32C H32C 0.9300 . ?
C33C C34C 1.375(16) . ?
C33C H33C 0.9300 . ?
C34C C35C 1.400(15) . ?
C34C H34C 0.9300 . ?
C35C H35C 0.9300 . ?
C40C C41C 1.372(12) . ?
C40C C45C 1.393(12) . ?
C41C C42C 1.370(13) . ?
C41C H41C 0.9300 . ?
C42C C43C 1.367(13) . ?
C42C H42C 0.9300 . ?
C43C C44C 1.394(14) . ?
C43C H43C 0.9300 . ?
C44C C45C 1.371(14) . ?
C44C H44C 0.9300 . ?
C45C H45C 0.9300 . ?
C1D Cl1D 1.723(18) . ?
C1D Cl2D 1.757(16) . ?
C1D H1D1 0.9700 . ?
C1D H1D2 0.9700 . ?
C1S C2S 1.3900 . ?
C1S C6S 1.3900 . ?
C1S H1S 0.9300 . ?
C2S C3S 1.3900 . ?
C2S H2S 0.9300 . ?
C3S C4S 1.3900 . ?
C3S H3S 0.9300 . ?
C4S C5S 1.3900 . ?
C4S H4S 0.9300 . ?
C5S C6S 1.3900 . ?
C5S H5S 0.9300 . ?
C6S H6S 0.9300 . ?
